data_8103036
loop_
_publ_author_name
'Steffen Pfeiffer'
'J\"urgen Nuss'
'Martin Jansen'

_publ_section_title
;
 Crystal structure of rubidium oxomanganate, Rb15Mn11O22
;
_journal_issue 3
_journal_name_full 'Zeitschrift f\"ur Kristallographie - New Crystal Structures'
_journal_page_first 377
_journal_volume 224
_journal_year 2009
_chemical_formula_moiety 'Mn11 O22, 15(Rb)'
_chemical_formula_sum 'Mn11 O22 Rb15'
_chemical_formula_weight 2238.39
_chemical_properties_physical 'air-sensitive, moisture-sensitive'
_space_group_IT_number 70
_symmetry_cell_setting orthorhombic
_symmetry_Int_Tables_number 70
_symmetry_space_group_name_Hall '-F 2uv 2vw'
_symmetry_space_group_name_H-M 'F d d d :2'
_atom_sites_solution_primary direct
_atom_sites_solution_secondary difmap
_audit_creation_method SHELXL-97
_cell_angle_alpha 90.00
_cell_angle_beta 90.00
_cell_angle_gamma 90.00
_cell_formula_units_Z 16
_cell_length_a 12.1639(4)
_cell_length_b 20.1013(7)
_cell_length_c 59.798(2)
_cell_measurement_reflns_used 4478
_cell_measurement_temperature 296(2)
_cell_measurement_theta_max 33.8
_cell_measurement_theta_min 2.7
_cell_volume 14621.2(9)
_computing_cell_refinement 'SAINT (Bruker AXS)'
_computing_data_collection 'SMART32 (Bruker AXS)'
_computing_data_reduction 'SMART32 (Bruker AXS)'
_computing_molecular_graphics 'ATOMS (Dowty, 2008) [7]'
_computing_publication_material CIFTAB
_computing_structure_refinement 'SHELXL-97 [6]'
_computing_structure_solution 'SHELXS-97 [5]'
_diffrn_ambient_temperature 296(2)
_diffrn_measured_fraction_theta_full 0.990
_diffrn_measured_fraction_theta_max 0.990
_diffrn_measurement_device_type 'SMART APEX I, Bruker AXS'
_diffrn_measurement_method \wscan
_diffrn_radiation_monochromator graphite
_diffrn_radiation_probe x-ray
_diffrn_radiation_type MoK\a
_diffrn_radiation_wavelength 0.71073
_diffrn_reflns_av_R_equivalents 0.0964
_diffrn_reflns_av_sigmaI/netI 0.0762
_diffrn_reflns_limit_h_max 20
_diffrn_reflns_limit_h_min -20
_diffrn_reflns_limit_k_max 34
_diffrn_reflns_limit_k_min -32
_diffrn_reflns_limit_l_max 101
_diffrn_reflns_limit_l_min -98
_diffrn_reflns_number 79001
_diffrn_reflns_theta_full 38.05
_diffrn_reflns_theta_max 38.05
_diffrn_reflns_theta_min 1.36
_diffrn_source 'fine-focus sealed tube'
_diffrn_source_type Siemens
_exptl_absorpt_coefficient_mu 23.575
_exptl_absorpt_correction_T_max 0.2015
_exptl_absorpt_correction_T_min 0.0534
_exptl_absorpt_correction_type multi-scan
_exptl_absorpt_process_details
; 
semi empirical absorption correction with SADABS,
G.M. Sheldrick, SADABS, Version 2008/1, University of G\"ottingen. Germany. 
;
_exptl_crystal_colour black
_exptl_crystal_density_diffrn 4.067
_exptl_crystal_density_method 'not measured'
_exptl_crystal_description fragment
_exptl_crystal_F_000 16096
_exptl_crystal_size_max 0.30
_exptl_crystal_size_mid 0.15
_exptl_crystal_size_min 0.10
_refine_diff_density_max 8.259
_refine_diff_density_min -5.036
_refine_diff_density_rms 0.349
_refine_ls_extinction_method none
_refine_ls_goodness_of_fit_ref 0.988
_refine_ls_matrix_type full
_refine_ls_number_parameters 224
_refine_ls_number_reflns 9909
_refine_ls_number_restraints 0
_refine_ls_restrained_S_all 0.988
_refine_ls_R_factor_all 0.2083
_refine_ls_R_factor_gt 0.0547
_refine_ls_shift/su_max 2.039
_refine_ls_shift/su_mean 0.274
_refine_ls_structure_factor_coef Fsqd
_refine_ls_weighting_details 'calc w=1/[\s^2^(Fo^2^)+(0.0870P)^2^+0.0000P] where P=(Fo^2^+2Fc^2^)/3'
_refine_ls_weighting_scheme calc
_refine_ls_wR_factor_gt 0.1535
_refine_ls_wR_factor_ref 0.2349
_reflns_number_gt 2496
_reflns_number_total 9909
_reflns_threshold_expression >2sigma(I)
_cod_data_source_file 710024.cff
_cod_data_source_block pfe9y_m
_cod_original_cell_volume 14621.1(9)
_cod_original_sg_symbol_H-M 'F d d d'
_cod_database_code 8103036

loop_
_symmetry_equiv_pos_as_xyz
'x, y, z'
'-x+3/4, -y+3/4, z'
'-x+3/4, y, -z+3/4'
'x, -y+3/4, -z+3/4'
'x, y+1/2, z+1/2'
'-x+3/4, -y+5/4, z+1/2'
'-x+3/4, y+1/2, -z+5/4'
'x, -y+5/4, -z+5/4'
'x+1/2, y, z+1/2'
'-x+5/4, -y+3/4, z+1/2'
'-x+5/4, y, -z+5/4'
'x+1/2, -y+3/4, -z+5/4'
'x+1/2, y+1/2, z'
'-x+5/4, -y+5/4, z'
'-x+5/4, y+1/2, -z+3/4'
'x+1/2, -y+5/4, -z+3/4'
'-x, -y, -z'
'x-3/4, y-3/4, -z'
'x-3/4, -y, z-3/4'
'-x, y-3/4, z-3/4'
'-x, -y+1/2, -z+1/2'
'x-3/4, y-1/4, -z+1/2'
'x-3/4, -y+1/2, z-1/4'
'-x, y-1/4, z-1/4'
'-x+1/2, -y, -z+1/2'
'x-1/4, y-3/4, -z+1/2'
'x-1/4, -y, z-1/4'
'-x+1/2, y-3/4, z-1/4'
'-x+1/2, -y+1/2, -z'
'x-1/4, y-1/4, -z'
'x-1/4, -y+1/2, z-3/4'
'-x+1/2, y-1/4, z-3/4'

loop_
_atom_site_label
_atom_site_type_symbol
_atom_site_fract_x
_atom_site_fract_y
_atom_site_fract_z
_atom_site_U_iso_or_equiv
_atom_site_adp_type
_atom_site_occupancy
_atom_site_symmetry_multiplicity
_atom_site_calc_flag
_atom_site_refinement_flags
_atom_site_disorder_assembly
_atom_site_disorder_group
Rb1 Rb 0.11836(17) 0.46132(9) 0.024969(17) 0.0148(3) Uani 1 1 d . . .
Rb2 Rb 0.13138(17) 0.45835(9) 0.089816(18) 0.0167(3) Uani 1 1 d . . .
Rb3 Rb -0.11954(17) 0.53569(9) 0.109384(16) 0.0144(3) Uani 1 1 d . . .
Rb4 Rb 0.12180(17) 0.28293(10) -0.007441(19) 0.0182(4) Uani 1 1 d . . .
Rb5 Rb -0.13035(15) 0.54498(9) 0.044993(15) 0.0150(3) Uani 1 1 d . . .
Rb6 Rb 0.1250 0.28185(13) 0.1250 0.0221(5) Uani 1 2 d S . .
Rb7 Rb 0.37915(17) 0.54832(9) 0.071103(17) 0.0174(3) Uani 1 1 d . . .
Rb8 Rb 0.1266(3) 0.30054(7) 0.06037(4) 0.0464(4) Uani 1 1 d . . .
Mn1 Mn 0.3750 0.3750 -0.01267(4) 0.0090(6) Uani 1 2 d S . .
Mn2 Mn -0.3750 0.6250 0.10180(4) 0.0088(6) Uani 1 2 d S . .
Mn3 Mn 0.3750 0.3750 0.03405(4) 0.0095(7) Uani 1 2 d S . .
Mn4 Mn -0.3750 0.6250 0.05697(4) 0.0102(4) Uani 1 2 d S . .
Mn5 Mn 0.3750 0.3750 0.07932(4) 0.0108(6) Uani 1 2 d S . .
Mn6 Mn 0.3750 0.3750 0.12372(4) 0.0134(6) Uani 1 2 d S . .
Mn7 Mn -0.1250 0.3750 0.03411(4) 0.0112(7) Uani 1 2 d S . .
Mn8 Mn 0.1250 0.6250 0.10253(4) 0.0109(6) Uani 1 2 d S . .
Mn9 Mn 0.1250 0.6250 0.01058(4) 0.0130(7) Uani 1 2 d S . .
Mn10 Mn -0.1250 0.3750 0.07967(4) 0.0094(6) Uani 1 2 d S . .
Mn11 Mn 0.1250 0.6250 0.05664(4) 0.0105(4) Uani 1 2 d S . .
O1 O -0.4811(13) 0.6250 0.1250 0.016(3) Uani 1 2 d S . .
O2 O 0.4810(10) 0.3814(7) 0.01085(13) 0.022(3) Uani 1 1 d . . .
O3 O -0.2200(11) 0.3385(8) 0.05827(14) 0.022(3) Uani 1 1 d . . .
O4 O 0.2849(11) 0.4178(8) 0.05468(15) 0.025(3) Uani 1 1 d . . .
O5 O -0.4563(11) 0.6752(7) 0.08074(14) 0.020(2) Uani 1 1 d . . .
O6 O 0.2237(10) 0.6552(7) 0.07855(16) 0.025(3) Uani 1 1 d . . .
O7 O 0.2698(11) 0.3614(8) 0.14783(14) 0.028(3) Uani 1 1 d . . .
O8 O 0.0219(11) 0.6469(7) 0.03464(15) 0.026(3) Uani 1 1 d . . .
O9 O 0.1250 0.5562(9) 0.1250 0.050(6) Uani 1 2 d S . .
O10 O 0.3089(11) 0.3168(7) -0.03344(13) 0.036(4) Uani 1 1 d . . .
O11 O 0.1036(16) 0.6925(7) -0.01156(13) 0.060(5) Uani 1 1 d . . .
O12 O 0.3274(14) 0.3097(8) 0.10261(14) 0.052(5) Uani 1 1 d . . .

loop_
_atom_site_aniso_label
_atom_site_aniso_U_11
_atom_site_aniso_U_22
_atom_site_aniso_U_33
_atom_site_aniso_U_23
_atom_site_aniso_U_13
_atom_site_aniso_U_12
Rb1 0.0103(8) 0.0140(9) 0.0200(5) 0.0033(5) 0.0016(5) 0.0009(8)
Rb2 0.0103(8) 0.0147(9) 0.0252(5) -0.0075(5) 0.0020(6) 0.0004(8)
Rb3 0.0110(8) 0.0149(10) 0.0173(4) 0.0018(4) 0.0015(5) 0.0023(8)
Rb4 0.0127(9) 0.0101(11) 0.0317(6) 0.0034(4) -0.0041(7) -0.0018(7)
Rb5 0.0117(8) 0.0166(8) 0.0168(4) -0.0061(5) 0.0013(6) 0.0012(8)
Rb6 0.0164(13) 0.0094(13) 0.0404(9) 0.000 -0.0068(10) 0.000
Rb7 0.0135(7) 0.0160(7) 0.0227(4) 0.0076(5) 0.0019(5) -0.0010(8)
Rb8 0.0115(5) 0.0092(5) 0.1185(12) -0.0106(11) 0.0114(7) -0.0008(12)
Mn1 0.0096(17) 0.0064(15) 0.0109(9) 0.000 0.000 -0.0008(17)
Mn2 0.0114(17) 0.0075(17) 0.0076(9) 0.000 0.000 0.0020(18)
Mn3 0.0069(16) 0.0089(18) 0.0129(9) 0.000 0.000 0.0002(17)
Mn4 0.0089(9) 0.0098(9) 0.0120(7) 0.000 0.000 -0.003(2)
Mn5 0.0080(15) 0.0085(16) 0.0158(9) 0.000 0.000 0.0012(16)
Mn6 0.0153(16) 0.0082(14) 0.0167(9) 0.000 0.000 -0.0036(14)
Mn7 0.0091(16) 0.0092(17) 0.0154(9) 0.000 0.000 0.0017(17)
Mn8 0.0114(16) 0.0077(15) 0.0137(9) 0.000 0.000 -0.0008(17)
Mn9 0.0139(17) 0.0085(16) 0.0166(10) 0.000 0.000 0.0011(19)
Mn10 0.0103(15) 0.0065(15) 0.0114(9) 0.000 0.000 0.0032(16)
Mn11 0.0080(9) 0.0100(9) 0.0135(8) 0.000 0.000 -0.001(2)
O1 0.007(8) 0.025(9) 0.017(5) 0.004(6) 0.000 0.000
O2 0.013(6) 0.030(8) 0.025(4) 0.005(5) 0.005(3) -0.005(4)
O3 0.018(6) 0.023(7) 0.024(4) -0.003(4) -0.001(4) -0.012(5)
O4 0.019(6) 0.029(7) 0.026(4) -0.008(4) -0.003(4) 0.018(5)
O5 0.025(6) 0.021(6) 0.015(4) 0.007(3) 0.005(3) 0.016(4)
O6 0.011(6) 0.032(7) 0.031(4) 0.003(4) -0.002(4) -0.010(5)
O7 0.012(6) 0.043(9) 0.027(4) -0.004(5) -0.008(3) -0.009(5)
O8 0.022(6) 0.035(8) 0.022(4) 0.002(4) -0.003(3) 0.015(5)
O9 0.122(17) 0.006(8) 0.022(5) 0.000 0.017(8) 0.000
O10 0.053(8) 0.047(8) 0.010(3) -0.003(4) 0.003(4) -0.042(6)
O11 0.153(17) 0.010(7) 0.017(4) 0.006(4) 0.020(6) 0.022(8)
O12 0.107(13) 0.031(8) 0.016(4) 0.001(4) 0.015(5) -0.045(8)

loop_
_atom_type_symbol
_atom_type_description
_atom_type_scat_dispersion_real
_atom_type_scat_dispersion_imag
_atom_type_scat_source
O O 0.0106 0.0060 'International Tables Vol C Tables 4.2.6.8 and 6.1.1.4'
Mn Mn 0.3368 0.7283 'International Tables Vol C Tables 4.2.6.8 and 6.1.1.4'
Rb Rb -0.9393 2.9676 'International Tables Vol C Tables 4.2.6.8 and 6.1.1.4'

loop_
_geom_angle_atom_site_label_1
_geom_angle_atom_site_label_2
_geom_angle_atom_site_label_3
_geom_angle
_geom_angle_site_symmetry_1
_geom_angle_site_symmetry_3
_geom_angle_publ_flag
O2 Rb1 O4 60.4(3) 2 . ?
O2 Rb1 O3 113.3(4) 2 2_455 ?
O4 Rb1 O3 84.6(3) . 2_455 ?
O2 Rb1 O11 98.1(4) 2 14_455 ?
O4 Rb1 O11 125.9(5) . 14_455 ?
O3 Rb1 O11 145.0(5) 2_455 14_455 ?
O2 Rb1 O8 112.4(3) 2 14_455 ?
O4 Rb1 O8 82.2(4) . 14_455 ?
O3 Rb1 O8 116.6(3) 2_455 14_455 ?
O11 Rb1 O8 60.0(3) 14_455 14_455 ?
O2 Rb1 O11 119.5(3) 2 30 ?
O4 Rb1 O11 143.6(4) . 30 ?
O3 Rb1 O11 61.4(3) 2_455 30 ?
O11 Rb1 O11 90.4(5) 14_455 30 ?
O8 Rb1 O11 123.1(3) 14_455 30 ?
O2 Rb1 Mn9 124.2(3) 2 . ?
O4 Rb1 Mn9 116.1(3) . . ?
O3 Rb1 Mn9 121.9(3) 2_455 . ?
O11 Rb1 Mn9 34.1(2) 14_455 . ?
O8 Rb1 Mn9 34.3(2) 14_455 . ?
O11 Rb1 Mn9 94.1(2) 30 . ?
O2 Rb1 Mn7 106.1(3) 2 . ?
O4 Rb1 Mn7 110.9(3) . . ?
O3 Rb1 Mn7 34.9(2) 2_455 . ?
O11 Rb1 Mn7 123.0(4) 14_455 . ?
O8 Rb1 Mn7 140.5(2) 14_455 . ?
O11 Rb1 Mn7 32.8(2) 30 . ?
Mn9 Rb1 Mn7 122.89(6) . . ?
O2 Rb1 Rb4 66.8(3) 2 18_665 ?
O4 Rb1 Rb4 72.0(3) . 18_665 ?
O3 Rb1 Rb4 152.9(2) 2_455 18_665 ?
O11 Rb1 Rb4 54.2(4) 14_455 18_665 ?
O8 Rb1 Rb4 48.1(2) 14_455 18_665 ?
O11 Rb1 Rb4 144.1(2) 30 18_665 ?
Mn9 Rb1 Rb4 60.91(5) . 18_665 ?
Mn7 Rb1 Rb4 170.40(6) . 18_665 ?
O2 Rb1 Mn3 31.1(2) 2 . ?
O4 Rb1 Mn3 30.6(2) . . ?
O3 Rb1 Mn3 105.7(3) 2_455 . ?
O11 Rb1 Mn3 109.1(4) 14_455 . ?
O8 Rb1 Mn3 92.3(2) 14_455 . ?
O11 Rb1 Mn3 144.6(2) 30 . ?
Mn9 Rb1 Mn3 118.82(6) . . ?
Mn7 Rb1 Mn3 118.21(5) . . ?
Rb4 Rb1 Mn3 59.35(5) 18_665 . ?
O2 Rb1 Rb5 164.4(3) 2 . ?
O4 Rb1 Rb5 121.8(2) . . ?
O3 Rb1 Rb5 54.1(3) 2_455 . ?
O11 Rb1 Rb5 92.1(3) 14_455 . ?
O8 Rb1 Rb5 82.9(2) 14_455 . ?
O11 Rb1 Rb5 48.2(2) 30 . ?
Mn9 Rb1 Rb5 70.02(5) . . ?
Mn7 Rb1 Rb5 58.27(4) . . ?
Rb4 Rb1 Rb5 128.75(7) 18_665 . ?
Mn3 Rb1 Rb5 152.27(5) . . ?
O2 Rb1 Mn11 136.6(3) 2 . ?
O4 Rb1 Mn11 86.6(3) . . ?
O3 Rb1 Mn11 88.3(3) 2_455 . ?
O11 Rb1 Mn11 78.4(2) 14_455 . ?
O8 Rb1 Mn11 29.4(2) 14_455 . ?
O11 Rb1 Mn11 103.8(2) 30 . ?
Mn9 Rb1 Mn11 44.57(6) . . ?
Mn7 Rb1 Mn11 111.86(5) . . ?
Rb4 Rb1 Mn11 77.18(5) 18_665 . ?
Mn3 Rb1 Mn11 108.83(5) . . ?
Rb5 Rb1 Mn11 57.09(4) . . ?
O7 Rb2 O3 59.6(3) 11_454 2_455 ?
O7 Rb2 O9 105.5(3) 11_454 . ?
O3 Rb2 O9 133.1(3) 2_455 . ?
O7 Rb2 O4 114.7(4) 11_454 . ?
O3 Rb2 O4 82.7(2) 2_455 . ?
O9 Rb2 O4 137.0(3) . . ?
O7 Rb2 O6 113.9(3) 11_454 14_455 ?
O3 Rb2 O6 82.3(4) 2_455 14_455 ?
O9 Rb2 O6 62.8(3) . 14_455 ?
O4 Rb2 O6 110.7(3) . 14_455 ?
O7 Rb2 Mn8 127.6(3) 11_454 . ?
O3 Rb2 Mn8 116.6(3) 2_455 . ?
O9 Rb2 Mn8 34.1(3) . . ?
O4 Rb2 Mn8 116.4(3) . . ?
O6 Rb2 Mn8 34.5(2) 14_455 . ?
O7 Rb2 Mn5 106.0(3) 11_454 . ?
O3 Rb2 Mn5 107.8(3) 2_455 . ?
O9 Rb2 Mn5 119.07(9) . . ?
O4 Rb2 Mn5 35.8(2) . . ?
O6 Rb2 Mn5 137.9(2) 14_455 . ?
Mn8 Rb2 Mn5 122.09(6) . . ?
O7 Rb2 Mn10 31.1(2) 11_454 . ?
O3 Rb2 Mn10 31.3(2) 2_455 . ?
O9 Rb2 Mn10 114.74(10) . . ?
O4 Rb2 Mn10 107.6(3) . . ?
O6 Rb2 Mn10 91.0(2) 14_455 . ?
Mn8 Rb2 Mn10 118.20(6) . . ?
Mn5 Rb2 Mn10 119.14(5) . . ?
O7 Rb2 Rb3 69.9(3) 11_454 . ?
O3 Rb2 Rb3 77.2(3) 2_455 . ?
O9 Rb2 Rb3 56.50(5) . . ?
O4 Rb2 Rb3 152.8(2) . . ?
O6 Rb2 Rb3 48.9(2) 14_455 . ?
Mn8 Rb2 Rb3 59.38(4) . . ?
Mn5 Rb2 Rb3 171.24(6) . . ?
Mn10 Rb2 Rb3 61.50(5) . . ?
O7 Rb2 Rb8 60.4(3) 11_454 . ?
O3 Rb2 Rb8 52.1(3) 2_455 . ?
O9 Rb2 Rb8 161.9(3) . . ?
O4 Rb2 Rb8 54.4(3) . . ?
O6 Rb2 Rb8 131.4(2) 14_455 . ?
Mn8 Rb2 Rb8 163.60(7) . . ?
Mn5 Rb2 Rb8 60.16(6) . . ?
Mn10 Rb2 Rb8 59.77(5) . . ?
Rb3 Rb2 Rb8 121.26(7) . . ?
O7 Rb2 O12 121.2(3) 11_454 2 ?
O3 Rb2 O12 140.2(3) 2_455 2 ?
O9 Rb2 O12 86.6(2) . 2 ?
O4 Rb2 O12 60.2(3) . 2 ?
O6 Rb2 O12 122.3(3) 14_455 2 ?
Mn8 Rb2 O12 94.2(2) . 2 ?
Mn5 Rb2 O12 32.6(2) . 2 ?
Mn10 Rb2 O12 146.5(2) . 2 ?
Rb3 Rb2 O12 142.64(19) . 2 ?
Rb8 Rb2 O12 91.7(2) . 2 ?
O7 Rb2 Rb7 164.8(3) 11_454 . ?
O3 Rb2 Rb7 121.2(2) 2_455 . ?
O9 Rb2 Rb7 84.76(16) . . ?
O4 Rb2 Rb7 53.0(3) . . ?
O6 Rb2 Rb7 80.6(2) 14_455 . ?
Mn8 Rb2 Rb7 66.89(5) . . ?
Mn5 Rb2 Rb7 58.86(4) . . ?
Mn10 Rb2 Rb7 152.48(5) . . ?
Rb3 Rb2 Rb7 125.20(7) . . ?
Rb8 Rb2 Rb7 107.12(6) . . ?
O12 Rb2 Rb7 47.0(2) 2 . ?
O1 Rb3 O6 111.5(3) 14_355 14_455 ?
O1 Rb3 O5 61.7(3) 14_355 14_355 ?
O6 Rb3 O5 87.6(3) 14_455 14_355 ?
O1 Rb3 O12 91.0(3) 14_355 12_454 ?
O6 Rb3 O12 152.5(4) 14_455 12_454 ?
O5 Rb3 O12 117.9(4) 14_355 12_454 ?
O1 Rb3 O9 116.3(4) 14_355 . ?
O6 Rb3 O9 62.9(3) 14_455 . ?
O5 Rb3 O9 148.2(4) 14_355 . ?
O12 Rb3 O9 93.5(4) 12_454 . ?
O1 Rb3 O7 111.5(3) 14_355 12_454 ?
O6 Rb3 O7 123.5(3) 14_455 12_454 ?
O5 Rb3 O7 82.2(4) 14_355 12_454 ?
O12 Rb3 O7 56.1(3) 12_454 12_454 ?
O9 Rb3 O7 123.1(4) . 12_454 ?
O1 Rb3 Mn6 120.95(15) 14_355 11_454 ?
O6 Rb3 Mn6 127.5(3) 14_455 11_454 ?
O5 Rb3 Mn6 115.5(3) 14_355 11_454 ?
O12 Rb3 Mn6 34.1(2) 12_454 11_454 ?
O9 Rb3 Mn6 93.2(3) . 11_454 ?
O7 Rb3 Mn6 33.9(2) 12_454 11_454 ?
O1 Rb3 Mn8 105.6(2) 14_355 . ?
O6 Rb3 Mn8 34.2(2) 14_455 . ?
O5 Rb3 Mn8 115.0(3) 14_355 . ?
O12 Rb3 Mn8 126.2(3) 12_454 . ?
O9 Rb3 Mn8 33.2(2) . . ?
O7 Rb3 Mn8 142.8(2) 12_454 . ?
Mn6 Rb3 Mn8 122.77(6) 11_454 . ?
O1 Rb3 Rb6 64.8(2) 14_355 2_455 ?
O6 Rb3 Rb6 153.1(2) 14_455 2_455 ?
O5 Rb3 Rb6 66.9(3) 14_355 2_455 ?
O12 Rb3 Rb6 51.0(3) 12_454 2_455 ?
O9 Rb3 Rb6 143.85(16) . 2_455 ?
O7 Rb3 Rb6 47.5(2) 12_454 2_455 ?
Mn6 Rb3 Rb6 62.30(5) 11_454 2_455 ?
Mn8 Rb3 Rb6 168.63(7) . 2_455 ?
O1 Rb3 Mn2 30.85(19) 14_355 . ?
O6 Rb3 Mn2 104.4(3) 14_455 . ?
O5 Rb3 Mn2 31.2(2) 14_355 . ?
O12 Rb3 Mn2 103.0(3) 12_454 . ?
O9 Rb3 Mn2 141.7(3) . . ?
O7 Rb3 Mn2 94.5(2) 12_454 . ?
Mn6 Rb3 Mn2 119.61(6) 11_454 . ?
Mn8 Rb3 Mn2 117.45(5) . . ?
Rb6 Rb3 Mn2 57.72(5) 2_455 . ?
O1 Rb3 Rb2 163.3(3) 14_355 . ?
O6 Rb3 Rb2 55.9(3) 14_455 . ?
O5 Rb3 Rb2 123.6(2) 14_355 . ?
O12 Rb3 Rb2 98.6(3) 12_454 . ?
O9 Rb3 Rb2 49.8(2) . . ?
O7 Rb3 Rb2 85.2(2) 12_454 . ?
Mn6 Rb3 Rb2 72.73(5) 11_454 . ?
Mn8 Rb3 Rb2 57.69(4) . . ?
Rb6 Rb3 Rb2 131.68(8) 2_455 . ?
Mn2 Rb3 Rb2 153.77(5) . . ?
O1 Rb3 Mn10 137.0(3) 14_355 . ?
O6 Rb3 Mn10 93.7(3) 14_455 . ?
O5 Rb3 Mn10 86.5(3) 14_355 . ?
O12 Rb3 Mn10 78.7(2) 12_454 . ?
O9 Rb3 Mn10 106.0(3) . . ?
O7 Rb3 Mn10 30.54(19) 12_454 . ?
Mn6 Rb3 Mn10 46.18(6) 11_454 . ?
Mn8 Rb3 Mn10 114.10(5) . . ?
Rb6 Rb3 Mn10 76.93(6) 2_455 . ?
Mn2 Rb3 Mn10 111.03(5) . . ?
Rb2 Rb3 Mn10 58.88(4) . . ?
O2 Rb4 O8 109.2(4) 2 17_565 ?
O2 Rb4 O10 62.6(3) 2 . ?
O8 Rb4 O10 93.6(4) 17_565 . ?
O2 Rb4 O11 110.2(4) 2 17_565 ?
O8 Rb4 O11 64.1(3) 17_565 17_565 ?
O10 Rb4 O11 153.9(4) . 17_565 ?
O2 Rb4 O10 85.3(3) 2 29 ?
O8 Rb4 O10 155.8(4) 17_565 29 ?
O10 Rb4 O10 110.4(2) . 29 ?
O11 Rb4 O10 93.0(3) 17_565 29 ?
O2 Rb4 O2 110.0(3) 2 30 ?
O8 Rb4 O2 132.9(3) 17_565 30 ?
O10 Rb4 O2 82.3(4) . 30 ?
O11 Rb4 O2 122.5(3) 17_565 30 ?
O10 Rb4 O2 51.9(3) 29 30 ?
O2 Rb4 Mn1 116.3(3) 2 29 ?
O8 Rb4 Mn1 133.7(3) 17_565 29 ?
O10 Rb4 Mn1 114.1(3) . 29 ?
O11 Rb4 Mn1 91.7(3) 17_565 29 ?
O10 Rb4 Mn1 32.8(2) 29 29 ?
O2 Rb4 Mn1 33.03(19) 30 29 ?
O2 Rb4 Rb4 63.3(3) 2 29 ?
O8 Rb4 Rb4 154.5(3) 17_565 29 ?
O10 Rb4 Rb4 61.0(3) . 29 ?
O11 Rb4 Rb4 141.0(2) 17_565 29 ?
O10 Rb4 Rb4 49.4(2) 29 29 ?
O2 Rb4 Rb4 46.7(2) 30 29 ?
Mn1 Rb4 Rb4 63.03(6) 29 29 ?
O2 Rb4 Mn9 104.4(3) 2 17_565 ?
O8 Rb4 Mn9 33.5(2) 17_565 17_565 ?
O10 Rb4 Mn9 121.8(3) . 17_565 ?
O11 Rb4 Mn9 32.8(2) 17_565 17_565 ?
O10 Rb4 Mn9 125.4(2) 29 17_565 ?
O2 Rb4 Mn9 144.6(2) 30 17_565 ?
Mn1 Rb4 Mn9 121.23(6) 29 17_565 ?
Rb4 Rb4 Mn9 165.54(8) 29 17_565 ?
O2 Rb4 O2 148.1(4) 2 29 ?
O8 Rb4 O2 102.6(3) 17_565 29 ?
O10 Rb4 O2 118.4(3) . 29 ?
O11 Rb4 O2 81.5(3) 17_565 29 ?
O10 Rb4 O2 64.0(3) 29 29 ?
O2 Rb4 O2 44.2(4) 30 29 ?
Mn1 Rb4 O2 31.95(17) 29 29 ?
Rb4 Rb4 O2 88.7(2) 29 29 ?
Mn9 Rb4 O2 100.7(2) 17_565 29 ?
O2 Rb4 Mn3 137.8(3) 2 29 ?
O8 Rb4 Mn3 101.5(3) 17_565 29 ?
O10 Rb4 Mn3 87.7(3) . 29 ?
O11 Rb4 Mn3 109.0(3) 17_565 29 ?
O10 Rb4 Mn3 77.5(2) 29 29 ?
O2 Rb4 Mn3 31.82(17) 30 29 ?
Mn1 Rb4 Mn3 47.37(6) 29 29 ?
Rb4 Rb4 Mn3 76.48(7) 29 29 ?
Mn9 Rb4 Mn3 117.00(6) 17_565 29 ?
O2 Rb4 Mn3 31.07(16) 29 29 ?
O2 Rb4 Rb1 161.1(3) 2 30 ?
O8 Rb4 Rb1 59.2(3) 17_565 30 ?
O10 Rb4 Rb1 129.0(2) . 30 ?
O11 Rb4 Rb1 52.3(3) 17_565 30 ?
O10 Rb4 Rb1 101.3(2) 29 30 ?
O2 Rb4 Rb1 87.6(2) 30 30 ?
Mn1 Rb4 Rb1 74.70(5) 29 30 ?
Rb4 Rb4 Rb1 133.86(10) 29 30 ?
Mn9 Rb4 Rb1 57.33(4) 17_565 30 ?
O2 Rb4 Rb1 45.5(2) 29 30 ?
Mn3 Rb4 Rb1 61.06(4) 29 30 ?
O8 Rb5 O11 114.2(4) . 30 ?
O8 Rb5 O6 58.6(3) . 14_455 ?
O11 Rb5 O6 139.6(4) 30 14_455 ?
O8 Rb5 O5 116.6(4) . 14_355 ?
O11 Rb5 O5 126.7(5) 30 14_355 ?
O6 Rb5 O5 82.8(3) 14_455 14_355 ?
O8 Rb5 O3 115.5(3) . 2_455 ?
O11 Rb5 O3 65.1(3) 30 2_455 ?
O6 Rb5 O3 82.1(3) 14_455 2_455 ?
O5 Rb5 O3 104.9(3) 14_355 2_455 ?
O8 Rb5 Mn4 105.8(3) . . ?
O11 Rb5 Mn4 114.8(4) 30 . ?
O6 Rb5 Mn4 104.9(3) 14_455 . ?
O5 Rb5 Mn4 35.3(2) 14_355 . ?
O3 Rb5 Mn4 134.4(2) 2_455 . ?
O8 Rb5 Mn7 131.1(3) . . ?
O11 Rb5 Mn7 33.7(2) 30 . ?
O6 Rb5 Mn7 116.7(3) 14_455 . ?
O5 Rb5 Mn7 110.1(3) 14_355 . ?
O3 Rb5 Mn7 34.7(2) 2_455 . ?
Mn4 Rb5 Mn7 120.78(5) . . ?
O8 Rb5 Rb7 56.4(2) . 14_455 ?
O11 Rb5 Rb7 161.9(2) 30 14_455 ?
O6 Rb5 Rb7 52.4(3) 14_455 14_455 ?
O5 Rb5 Rb7 60.3(3) 14_355 14_455 ?
O3 Rb5 Rb7 132.1(2) 2_455 14_455 ?
Mn4 Rb5 Rb7 59.65(5) . 14_455 ?
Mn7 Rb5 Rb7 164.36(5) . 14_455 ?
O8 Rb5 Mn11 31.4(2) . . ?
O11 Rb5 Mn11 121.2(4) 30 . ?
O6 Rb5 Mn11 31.7(2) 14_455 . ?
O5 Rb5 Mn11 110.5(3) 14_355 . ?
O3 Rb5 Mn11 89.8(3) 2_455 . ?
Mn4 Rb5 Mn11 119.95(5) . . ?
Mn7 Rb5 Mn11 117.59(5) . . ?
Rb7 Rb5 Mn11 60.37(5) 14_455 . ?
O8 Rb5 O10 78.1(3) . 17_565 ?
O11 Rb5 O10 112.3(3) 30 17_565 ?
O6 Rb5 O10 105.0(3) 14_455 17_565 ?
O5 Rb5 O10 65.1(2) 14_355 17_565 ?
O3 Rb5 O10 166.2(3) 2_455 17_565 ?
Mn4 Rb5 O10 32.87(17) . 17_565 ?
Mn7 Rb5 O10 137.29(19) . 17_565 ?
Rb7 Rb5 O10 52.78(17) 14_455 17_565 ?
Mn11 Rb5 O10 102.4(2) . 17_565 ?
O8 Rb5 Rb1 73.8(3) . . ?
O11 Rb5 Rb1 60.0(4) 30 . ?
O6 Rb5 Rb1 81.0(3) 14_455 . ?
O5 Rb5 Rb1 151.4(2) 14_355 . ?
O3 Rb5 Rb1 49.5(2) 2_455 . ?
Mn4 Rb5 Rb1 172.84(5) . . ?
Mn7 Rb5 Rb1 58.16(4) . . ?
Rb7 Rb5 Rb1 123.58(8) 14_455 . ?
Mn11 Rb5 Rb1 63.36(5) . . ?
O10 Rb5 Rb1 142.31(17) 17_565 . ?
O8 Rb5 Rb8 165.1(3) . 2_455 ?
O11 Rb5 Rb8 75.2(4) 30 2_455 ?
O6 Rb5 Rb8 122.3(2) 14_455 2_455 ?
O5 Rb5 Rb8 51.8(3) 14_355 2_455 ?
O3 Rb5 Rb8 78.6(3) 2_455 2_455 ?
Mn4 Rb5 Rb8 59.31(4) . 2_455 ?
Mn7 Rb5 Rb8 63.19(5) . 2_455 ?
Rb7 Rb5 Rb8 111.12(7) 14_455 2_455 ?
Mn11 Rb5 Rb8 153.73(6) . 2_455 ?
O10 Rb5 Rb8 87.7(2) 17_565 2_455 ?
Rb1 Rb5 Rb8 121.01(7) . 2_455 ?
O7 Rb6 O7 108.7(6) . 11_454 ?
O7 Rb6 O12 101.9(4) . 11_454 ?
O7 Rb6 O12 64.3(3) 11_454 11_454 ?
O7 Rb6 O12 64.3(3) . . ?
O7 Rb6 O12 101.9(4) 11_454 . ?
O12 Rb6 O12 157.4(6) 11_454 . ?
O7 Rb6 O1 141.5(3) . 13_545 ?
O7 Rb6 O1 107.2(3) 11_454 13_545 ?
O12 Rb6 O1 81.6(4) 11_454 13_545 ?
O12 Rb6 O1 120.5(4) . 13_545 ?
O7 Rb6 O1 107.3(3) . 2_455 ?
O7 Rb6 O1 141.5(3) 11_454 2_455 ?
O12 Rb6 O1 120.5(4) 11_454 2_455 ?
O12 Rb6 O1 81.6(4) . 2_455 ?
O1 Rb6 O1 44.5(5) 13_545 2_455 ?
O7 Rb6 Mn2 137.2(3) . 13_545 ?
O7 Rb6 Mn2 109.5(3) 11_454 13_545 ?
O12 Rb6 Mn2 111.6(3) 11_454 13_545 ?
O12 Rb6 Mn2 89.4(3) . 13_545 ?
O1 Rb6 Mn2 32.10(17) 13_545 13_545 ?
O1 Rb6 Mn2 32.10(17) 2_455 13_545 ?
O7 Rb6 Mn2 109.5(3) . 7_444 ?
O7 Rb6 Mn2 137.2(3) 11_454 7_444 ?
O12 Rb6 Mn2 89.5(3) 11_454 7_444 ?
O12 Rb6 Mn2 111.6(3) . 7_444 ?
O1 Rb6 Mn2 32.10(17) 13_545 7_444 ?
O1 Rb6 Mn2 32.10(17) 2_455 7_444 ?
Mn2 Rb6 Mn2 47.50(8) 13_545 7_444 ?
O7 Rb6 Rb3 157.6(3) . 2_455 ?
O7 Rb6 Rb3 61.7(3) 11_454 2_455 ?
O12 Rb6 Rb3 55.9(3) 11_454 2_455 ?
O12 Rb6 Rb3 135.4(2) . 2_455 ?
O1 Rb6 Rb3 46.2(2) 13_545 2_455 ?
O1 Rb6 Rb3 88.7(3) 2_455 2_455 ?
Mn2 Rb6 Rb3 62.60(5) 13_545 2_455 ?
Mn2 Rb6 Rb3 75.74(6) 7_444 2_455 ?
O7 Rb6 Rb3 61.7(3) . 12_554 ?
O7 Rb6 Rb3 157.6(3) 11_454 12_554 ?
O12 Rb6 Rb3 135.4(2) 11_454 12_554 ?
O12 Rb6 Rb3 55.9(3) . 12_554 ?
O1 Rb6 Rb3 88.7(3) 13_545 12_554 ?
O1 Rb6 Rb3 46.2(2) 2_455 12_554 ?
Mn2 Rb6 Rb3 75.74(6) 13_545 12_554 ?
Mn2 Rb6 Rb3 62.60(5) 7_444 12_554 ?
Rb3 Rb6 Rb3 134.59(11) 2_455 12_554 ?
O7 Rb6 O5 154.5(3) . 13_545 ?
O7 Rb6 O5 78.6(3) 11_454 13_545 ?
O12 Rb6 O5 103.2(3) 11_454 13_545 ?
O12 Rb6 O5 90.5(3) . 13_545 ?
O1 Rb6 O5 48.31(19) 13_545 13_545 ?
O1 Rb6 O5 63.0(2) 2_455 13_545 ?
Mn2 Rb6 O5 31.4(2) 13_545 13_545 ?
Mn2 Rb6 O5 75.4(2) 7_444 13_545 ?
Rb3 Rb6 O5 47.3(2) 2_455 13_545 ?
Rb3 Rb6 O5 102.2(2) 12_554 13_545 ?
O7 Rb6 O5 78.6(3) . 7_444 ?
O7 Rb6 O5 154.5(3) 11_454 7_444 ?
O12 Rb6 O5 90.5(3) 11_454 7_444 ?
O12 Rb6 O5 103.2(3) . 7_444 ?
O1 Rb6 O5 63.0(2) 13_545 7_444 ?
O1 Rb6 O5 48.31(19) 2_455 7_444 ?
Mn2 Rb6 O5 75.4(2) 13_545 7_444 ?
Mn2 Rb6 O5 31.4(2) 7_444 7_444 ?
Rb3 Rb6 O5 102.2(2) 2_455 7_444 ?
Rb3 Rb6 O5 47.3(2) 12_554 7_444 ?
O5 Rb6 O5 105.6(4) 13_545 7_444 ?
O6 Rb7 O12 124.7(4) . 2 ?
O6 Rb7 O4 116.5(3) . . ?
O12 Rb7 O4 68.5(3) 2 . ?
O6 Rb7 O8 56.6(2) . 14_455 ?
O12 Rb7 O8 146.7(4) 2 14_455 ?
O4 Rb7 O8 81.6(3) . 14_455 ?
O6 Rb7 O10 118.3(4) . 18_665 ?
O12 Rb7 O10 114.9(5) 2 18_665 ?
O4 Rb7 O10 97.6(3) . 18_665 ?
O8 Rb7 O10 82.3(3) 14_455 18_665 ?
O6 Rb7 O5 78.2(3) . 1_655 ?
O12 Rb7 O5 110.6(3) 2 1_655 ?
O4 Rb7 O5 163.4(2) . 1_655 ?
O8 Rb7 O5 102.2(3) 14_455 1_655 ?
O10 Rb7 O5 67.3(2) 18_665 1_655 ?
O6 Rb7 Mn4 105.7(3) . 1_655 ?
O12 Rb7 Mn4 109.3(3) 2 1_655 ?
O4 Rb7 Mn4 129.3(2) . 1_655 ?
O8 Rb7 Mn4 100.6(3) 14_455 1_655 ?
O10 Rb7 Mn4 34.7(2) 18_665 1_655 ?
O5 Rb7 Mn4 34.35(19) 1_655 1_655 ?
O6 Rb7 Rb5 53.6(2) . 14_455 ?
O12 Rb7 Rb5 162.0(3) 2 14_455 ?
O4 Rb7 Rb5 129.4(2) . 14_455 ?
O8 Rb7 Rb5 50.4(3) 14_455 14_455 ?
O10 Rb7 Rb5 64.9(3) 18_665 14_455 ?
O5 Rb7 Rb5 51.78(19) 1_655 14_455 ?
Mn4 Rb7 Rb5 59.35(5) 1_655 14_455 ?
O6 Rb7 Mn5 134.7(3) . . ?
O12 Rb7 Mn5 34.6(2) 2 . ?
O4 Rb7 Mn5 35.1(2) . . ?
O8 Rb7 Mn5 116.6(3) 14_455 . ?
O10 Rb7 Mn5 103.0(3) 18_665 . ?
O5 Rb7 Mn5 138.7(2) 1_655 . ?
Mn4 Rb7 Mn5 119.10(6) 1_655 . ?
Rb5 Rb7 Mn5 161.65(5) 14_455 . ?
O6 Rb7 Mn11 31.7(2) . . ?
O12 Rb7 Mn11 129.4(3) 2 . ?
O4 Rb7 Mn11 88.1(2) . . ?
O8 Rb7 Mn11 31.7(2) 14_455 . ?
O10 Rb7 Mn11 112.1(3) 18_665 . ?
O5 Rb7 Mn11 103.6(2) 1_655 . ?
Mn4 Rb7 Mn11 119.80(5) 1_655 . ?
Rb5 Rb7 Mn11 60.52(5) 14_455 . ?
Mn5 Rb7 Mn11 116.74(6) . . ?
O6 Rb7 Rb8 165.3(3) . 2 ?
O12 Rb7 Rb8 63.9(3) 2 2 ?
O4 Rb7 Rb8 77.2(2) . 2 ?
O8 Rb7 Rb8 124.3(2) 14_455 2 ?
O10 Rb7 Rb8 51.1(3) 18_665 2 ?
O5 Rb7 Rb8 87.6(2) 1_655 2 ?
Mn4 Rb7 Rb8 59.66(3) 1_655 2 ?
Rb5 Rb7 Rb8 114.10(6) 14_455 2 ?
Mn5 Rb7 Rb8 59.64(4) . 2 ?
Mn11 Rb7 Rb8 154.70(6) . 2 ?
O6 Rb7 Rb2 77.5(3) . . ?
O12 Rb7 Rb2 65.7(3) 2 . ?
O4 Rb7 Rb2 50.5(2) . . ?
O8 Rb7 Rb2 84.4(3) 14_455 . ?
O10 Rb7 Rb2 147.0(2) 18_665 . ?
O5 Rb7 Rb2 145.42(18) 1_655 . ?
Mn4 Rb7 Rb2 174.96(7) 1_655 . ?
Rb5 Rb7 Rb2 125.27(8) 14_455 . ?
Mn5 Rb7 Rb2 57.35(4) . . ?
Mn11 Rb7 Rb2 64.95(5) . . ?
Rb8 Rb7 Rb2 116.98(6) 2 . ?
O3 Rb8 O10 138.9(3) 2_455 29 ?
O3 Rb8 O5 116.2(3) 2_455 13_545 ?
O10 Rb8 O5 68.8(2) 29 13_545 ?
O3 Rb8 O4 79.5(2) 2_455 . ?
O10 Rb8 O4 112.7(3) 29 . ?
O5 Rb8 O4 155.6(3) 13_545 . ?
O3 Rb8 O7 53.2(3) 2_455 11_454 ?
O10 Rb8 O7 148.1(3) 29 11_454 ?
O5 Rb8 O7 79.7(3) 13_545 11_454 ?
O4 Rb8 O7 97.9(3) . 11_454 ?
O3 Rb8 O12 116.2(4) 2_455 . ?
O10 Rb8 O12 104.4(4) 29 . ?
O5 Rb8 O12 89.2(3) 13_545 . ?
O4 Rb8 O12 66.6(3) . . ?
O7 Rb8 O12 79.2(3) 11_454 . ?
O3 Rb8 Mn4 138.8(3) 2_455 13_545 ?
O10 Rb8 Mn4 34.4(2) 29 13_545 ?
O5 Rb8 Mn4 34.5(2) 13_545 13_545 ?
O4 Rb8 Mn4 140.0(3) . 13_545 ?
O7 Rb8 Mn4 114.2(3) 11_454 13_545 ?
O12 Rb8 Mn4 95.6(3) . 13_545 ?
O3 Rb8 Mn5 104.2(3) 2_455 . ?
O10 Rb8 Mn5 106.5(3) 29 . ?
O5 Rb8 Mn5 120.9(2) 13_545 . ?
O4 Rb8 Mn5 34.7(2) . . ?
O7 Rb8 Mn5 93.5(2) 11_454 . ?
O12 Rb8 Mn5 32.8(2) . . ?
Mn4 Rb8 Mn5 116.31(8) 13_545 . ?
O3 Rb8 Mn10 31.3(2) 2_455 . ?
O10 Rb8 Mn10 137.0(3) 29 . ?
O5 Rb8 Mn10 86.1(2) 13_545 . ?
O4 Rb8 Mn10 104.5(2) . . ?
O7 Rb8 Mn10 31.2(2) 11_454 . ?
O12 Rb8 Mn10 109.8(3) . . ?
Mn4 Rb8 Mn10 115.40(7) 13_545 . ?
Mn5 Rb8 Mn10 116.45(5) . . ?
O3 Rb8 Rb2 50.7(2) 2_455 . ?
O10 Rb8 Rb2 162.9(3) 29 . ?
O5 Rb8 Rb2 123.2(2) 13_545 . ?
O4 Rb8 Rb2 51.0(2) . . ?
O7 Rb8 Rb2 47.0(3) 11_454 . ?
O12 Rb8 Rb2 66.1(3) . . ?
Mn4 Rb8 Rb2 154.25(9) 13_545 . ?
Mn5 Rb8 Rb2 57.59(4) . . ?
Mn10 Rb8 Rb2 59.61(4) . . ?
O3 Rb8 Rb7 162.6(3) 2_455 2 ?
O10 Rb8 Rb7 56.2(3) 29 2 ?
O5 Rb8 Rb7 75.0(2) 13_545 2 ?
O4 Rb8 Rb7 85.8(2) . 2 ?
O7 Rb8 Rb7 120.7(2) 11_454 2 ?
O12 Rb8 Rb7 48.2(3) . 2 ?
Mn4 Rb8 Rb7 57.89(4) 13_545 2 ?
Mn5 Rb8 Rb7 58.61(5) . 2 ?
Mn10 Rb8 Rb7 150.12(8) . 2 ?
Rb2 Rb8 Rb7 112.31(7) . 2 ?
O3 Rb8 Rb5 81.8(3) 2_455 2_455 ?
O10 Rb8 Rb5 70.3(3) 29 2_455 ?
O5 Rb8 Rb5 51.9(2) 13_545 2_455 ?
O4 Rb8 Rb5 152.5(2) . 2_455 ?
O7 Rb8 Rb5 86.8(2) 11_454 2_455 ?
O12 Rb8 Rb5 140.6(2) . 2_455 ?
Mn4 Rb8 Rb5 57.28(5) 13_545 2_455 ?
Mn5 Rb8 Rb5 172.71(7) . 2_455 ?
Mn10 Rb8 Rb5 66.67(6) . 2_455 ?
Rb2 Rb8 Rb5 126.23(8) . 2_455 ?
Rb7 Rb8 Rb5 115.16(4) 2 2_455 ?
O10 Mn1 O10 97.7(6) 2 . ?
O10 Mn1 O2 144.4(7) 2 2 ?
O10 Mn1 O2 98.9(5) . 2 ?
O10 Mn1 O2 98.9(5) 2 . ?
O10 Mn1 O2 144.4(7) . . ?
O2 Mn1 O2 85.3(6) 2 . ?
O10 Mn1 Mn4 48.8(3) 2 17_565 ?
O10 Mn1 Mn4 48.8(3) . 17_565 ?
O2 Mn1 Mn4 137.4(3) 2 17_565 ?
O2 Mn1 Mn4 137.4(3) . 17_565 ?
O10 Mn1 Mn3 131.2(3) 2 . ?
O10 Mn1 Mn3 131.2(3) . . ?
O2 Mn1 Mn3 42.6(3) 2 . ?
O2 Mn1 Mn3 42.6(3) . . ?
Mn4 Mn1 Mn3 180.0 17_565 . ?
O10 Mn1 Rb4 70.0(4) 2 18_665 ?
O10 Mn1 Rb4 144.0(5) . 18_665 ?
O2 Mn1 Rb4 78.1(4) 2 18_665 ?
O2 Mn1 Rb4 71.6(4) . 18_665 ?
Mn4 Mn1 Rb4 110.75(4) 17_565 18_665 ?
Mn3 Mn1 Rb4 69.25(4) . 18_665 ?
O10 Mn1 Rb4 144.0(5) 2 29 ?
O10 Mn1 Rb4 70.0(4) . 29 ?
O2 Mn1 Rb4 71.6(4) 2 29 ?
O2 Mn1 Rb4 78.1(4) . 29 ?
Mn4 Mn1 Rb4 110.75(4) 17_565 29 ?
Mn3 Mn1 Rb4 69.25(4) . 29 ?
Rb4 Mn1 Rb4 138.51(8) 18_665 29 ?
O10 Mn1 Rb4 137.7(4) 2 . ?
O10 Mn1 Rb4 51.3(3) . . ?
O2 Mn1 Rb4 47.6(4) 2 . ?
O2 Mn1 Rb4 123.1(3) . . ?
Mn4 Mn1 Rb4 94.98(4) 17_565 . ?
Mn3 Mn1 Rb4 85.02(4) . . ?
Rb4 Mn1 Rb4 116.06(6) 18_665 . ?
Rb4 Mn1 Rb4 59.95(6) 29 . ?
O10 Mn1 Rb4 51.3(3) 2 2 ?
O10 Mn1 Rb4 137.7(4) . 2 ?
O2 Mn1 Rb4 123.1(3) 2 2 ?
O2 Mn1 Rb4 47.6(4) . 2 ?
Mn4 Mn1 Rb4 94.98(4) 17_565 2 ?
Mn3 Mn1 Rb4 85.02(4) . 2 ?
Rb4 Mn1 Rb4 59.95(6) 18_665 2 ?
Rb4 Mn1 Rb4 116.06(6) 29 2 ?
Rb4 Mn1 Rb4 170.04(8) . 2 ?
O10 Mn1 Rb5 75.1(4) 2 17_565 ?
O10 Mn1 Rb5 66.7(5) . 17_565 ?
O2 Mn1 Rb5 83.0(4) 2 17_565 ?
O2 Mn1 Rb5 148.5(4) . 17_565 ?
Mn4 Mn1 Rb5 60.26(3) 17_565 17_565 ?
Mn3 Mn1 Rb5 119.74(3) . 17_565 ?
Rb4 Mn1 Rb5 77.34(4) 18_665 17_565 ?
Rb4 Mn1 Rb5 124.79(4) 29 17_565 ?
Rb4 Mn1 Rb5 66.59(4) . 17_565 ?
Rb4 Mn1 Rb5 118.91(4) 2 17_565 ?
O10 Mn1 Rb5 66.7(5) 2 30_655 ?
O10 Mn1 Rb5 75.1(4) . 30_655 ?
O2 Mn1 Rb5 148.5(4) 2 30_655 ?
O2 Mn1 Rb5 83.0(4) . 30_655 ?
Mn4 Mn1 Rb5 60.26(3) 17_565 30_655 ?
Mn3 Mn1 Rb5 119.74(3) . 30_655 ?
Rb4 Mn1 Rb5 124.79(4) 18_665 30_655 ?
Rb4 Mn1 Rb5 77.34(4) 29 30_655 ?
Rb4 Mn1 Rb5 118.91(4) . 30_655 ?
Rb4 Mn1 Rb5 66.59(4) 2 30_655 ?
Rb5 Mn1 Rb5 120.52(7) 17_565 30_655 ?
O5 Mn2 O5 96.6(6) 14_355 . ?
O5 Mn2 O1 147.5(4) 14_355 . ?
O5 Mn2 O1 97.6(4) . . ?
O5 Mn2 O1 97.6(4) 14_355 14_355 ?
O5 Mn2 O1 147.5(4) . 14_355 ?
O1 Mn2 O1 85.9(7) . 14_355 ?
O5 Mn2 Mn4 48.3(3) 14_355 . ?
O5 Mn2 Mn4 48.3(3) . . ?
O1 Mn2 Mn4 137.1(4) . . ?
O1 Mn2 Mn4 137.1(4) 14_355 . ?
O5 Mn2 Mn2 131.7(3) 14_355 11_354 ?
O5 Mn2 Mn2 131.7(3) . 11_354 ?
O1 Mn2 Mn2 42.9(4) . 11_354 ?
O1 Mn2 Mn2 42.9(4) 14_355 11_354 ?
Mn4 Mn2 Mn2 180.0 . 11_354 ?
O5 Mn2 Rb6 139.1(4) 14_355 13_455 ?
O5 Mn2 Rb6 77.3(4) . 13_455 ?
O1 Mn2 Rb6 72.85(11) . 13_455 ?
O1 Mn2 Rb6 72.85(11) 14_355 13_455 ?
Mn4 Mn2 Rb6 113.75(4) . 13_455 ?
Mn2 Mn2 Rb6 66.25(4) 11_354 13_455 ?
O5 Mn2 Rb6 77.3(4) 14_355 2_455 ?
O5 Mn2 Rb6 139.1(4) . 2_455 ?
O1 Mn2 Rb6 72.85(11) . 2_455 ?
O1 Mn2 Rb6 72.85(11) 14_355 2_455 ?
Mn4 Mn2 Rb6 113.75(4) . 2_455 ?
Mn2 Mn2 Rb6 66.25(4) 11_354 2_455 ?
Rb6 Mn2 Rb6 132.50(8) 13_455 2_455 ?
O5 Mn2 Rb3 142.8(3) 14_355 14_355 ?
O5 Mn2 Rb3 51.0(3) . 14_355 ?
O1 Mn2 Rb3 47.4(3) . 14_355 ?
O1 Mn2 Rb3 119.6(3) 14_355 14_355 ?
Mn4 Mn2 Rb3 97.20(4) . 14_355 ?
Mn2 Mn2 Rb3 82.80(4) 11_354 14_355 ?
Rb6 Mn2 Rb3 59.68(3) 13_455 14_355 ?
Rb6 Mn2 Rb3 113.82(4) 2_455 14_355 ?
O5 Mn2 Rb3 51.0(3) 14_355 . ?
O5 Mn2 Rb3 142.8(3) . . ?
O1 Mn2 Rb3 119.6(3) . . ?
O1 Mn2 Rb3 47.4(3) 14_355 . ?
Mn4 Mn2 Rb3 97.20(4) . . ?
Mn2 Mn2 Rb3 82.80(4) 11_354 . ?
Rb6 Mn2 Rb3 113.81(4) 13_455 . ?
Rb6 Mn2 Rb3 59.68(3) 2_455 . ?
Rb3 Mn2 Rb3 165.60(7) 14_355 . ?
O5 Mn2 Rb7 82.8(4) 14_355 1_455 ?
O5 Mn2 Rb7 59.2(4) . 1_455 ?
O1 Mn2 Rb7 79.6(3) . 1_455 ?
O1 Mn2 Rb7 151.90(19) 14_355 1_455 ?
Mn4 Mn2 Rb7 61.39(3) . 1_455 ?
Mn2 Mn2 Rb7 118.61(3) 11_354 1_455 ?
Rb6 Mn2 Rb7 124.12(3) 13_455 1_455 ?
Rb6 Mn2 Rb7 79.91(3) 2_455 1_455 ?
Rb3 Mn2 Rb7 65.75(4) 14_355 1_455 ?
Rb3 Mn2 Rb7 122.06(4) . 1_455 ?
O5 Mn2 Rb7 59.2(4) 14_355 14_455 ?
O5 Mn2 Rb7 82.8(4) . 14_455 ?
O1 Mn2 Rb7 151.90(19) . 14_455 ?
O1 Mn2 Rb7 79.6(3) 14_355 14_455 ?
Mn4 Mn2 Rb7 61.39(3) . 14_455 ?
Mn2 Mn2 Rb7 118.61(3) 11_354 14_455 ?
Rb6 Mn2 Rb7 79.91(3) 13_455 14_455 ?
Rb6 Mn2 Rb7 124.12(3) 2_455 14_455 ?
Rb3 Mn2 Rb7 122.06(4) 14_355 14_455 ?
Rb3 Mn2 Rb7 65.75(4) . 14_455 ?
Rb7 Mn2 Rb7 122.77(7) 1_455 14_455 ?
O4 Mn3 O4 97.0(7) . 2 ?
O4 Mn3 O2 148.6(7) . . ?
O4 Mn3 O2 96.6(5) 2 . ?
O4 Mn3 O2 96.6(5) . 2 ?
O4 Mn3 O2 148.6(7) 2 2 ?
O2 Mn3 O2 86.1(7) . 2 ?
O4 Mn3 Mn5 48.5(3) . . ?
O4 Mn3 Mn5 48.5(3) 2 . ?
O2 Mn3 Mn5 136.9(3) . . ?
O2 Mn3 Mn5 136.9(3) 2 . ?
O4 Mn3 Mn1 131.5(3) . . ?
O4 Mn3 Mn1 131.5(3) 2 . ?
O2 Mn3 Mn1 43.1(3) . . ?
O2 Mn3 Mn1 43.1(3) 2 . ?
Mn5 Mn3 Mn1 180.0 . . ?
O4 Mn3 Rb4 135.8(5) . 29 ?
O4 Mn3 Rb4 83.0(4) 2 29 ?
O2 Mn3 Rb4 74.1(4) . 29 ?
O2 Mn3 Rb4 67.7(4) 2 29 ?
Mn5 Mn3 Rb4 116.62(4) . 29 ?
Mn1 Mn3 Rb4 63.38(4) . 29 ?
O4 Mn3 Rb4 83.0(4) . 18_665 ?
O4 Mn3 Rb4 135.8(5) 2 18_665 ?
O2 Mn3 Rb4 67.7(4) . 18_665 ?
O2 Mn3 Rb4 74.1(4) 2 18_665 ?
Mn5 Mn3 Rb4 116.62(4) . 18_665 ?
Mn1 Mn3 Rb4 63.38(4) . 18_665 ?
Rb4 Mn3 Rb4 126.75(8) 29 18_665 ?
O4 Mn3 Rb1 50.8(3) . . ?
O4 Mn3 Rb1 146.2(3) 2 . ?
O2 Mn3 Rb1 116.4(4) . . ?
O2 Mn3 Rb1 48.4(4) 2 . ?
Mn5 Mn3 Rb1 98.65(4) . . ?
Mn1 Mn3 Rb1 81.35(4) . . ?
Rb4 Mn3 Rb1 111.80(5) 29 . ?
Rb4 Mn3 Rb1 59.59(4) 18_665 . ?
O4 Mn3 Rb1 146.2(3) . 2 ?
O4 Mn3 Rb1 50.8(3) 2 2 ?
O2 Mn3 Rb1 48.4(4) . 2 ?
O2 Mn3 Rb1 116.4(4) 2 2 ?
Mn5 Mn3 Rb1 98.65(4) . 2 ?
Mn1 Mn3 Rb1 81.35(4) . 2 ?
Rb4 Mn3 Rb1 59.59(4) 29 2 ?
Rb4 Mn3 Rb1 111.80(5) 18_665 2 ?
Rb1 Mn3 Rb1 162.70(8) . 2 ?
O4 Mn3 Rb8 90.7(4) . 2 ?
O4 Mn3 Rb8 55.0(5) 2 2 ?
O2 Mn3 Rb8 74.4(3) . 2 ?
O2 Mn3 Rb8 152.6(4) 2 2 ?
Mn5 Mn3 Rb8 64.98(5) . 2 ?
Mn1 Mn3 Rb8 115.02(5) . 2 ?
Rb4 Mn3 Rb8 122.70(5) 29 2 ?
Rb4 Mn3 Rb8 80.72(4) 18_665 2 ?
Rb1 Mn3 Rb8 124.89(5) . 2 ?
Rb1 Mn3 Rb8 63.59(5) 2 2 ?
O4 Mn3 Rb8 55.0(5) . . ?
O4 Mn3 Rb8 90.7(4) 2 . ?
O2 Mn3 Rb8 152.6(4) . . ?
O2 Mn3 Rb8 74.4(3) 2 . ?
Mn5 Mn3 Rb8 64.98(5) . . ?
Mn1 Mn3 Rb8 115.02(5) . . ?
Rb4 Mn3 Rb8 80.72(4) 29 . ?
Rb4 Mn3 Rb8 122.70(5) 18_665 . ?
Rb1 Mn3 Rb8 63.59(5) . . ?
Rb1 Mn3 Rb8 124.89(5) 2 . ?
Rb8 Mn3 Rb8 129.96(10) 2 . ?
O10 Mn4 O10 90.5(6) 18_565 17_565 ?
O10 Mn4 O5 126.6(4) 18_565 . ?
O10 Mn4 O5 113.8(4) 17_565 . ?
O10 Mn4 O5 113.8(4) 18_565 14_355 ?
O10 Mn4 O5 126.6(4) 17_565 14_355 ?
O5 Mn4 O5 89.6(6) . 14_355 ?
O10 Mn4 Mn1 45.3(3) 18_565 17_565 ?
O10 Mn4 Mn1 45.3(3) 17_565 17_565 ?
O5 Mn4 Mn1 135.2(3) . 17_565 ?
O5 Mn4 Mn1 135.2(3) 14_355 17_565 ?
O10 Mn4 Mn2 134.7(3) 18_565 . ?
O10 Mn4 Mn2 134.7(3) 17_565 . ?
O5 Mn4 Mn2 44.8(3) . . ?
O5 Mn4 Mn2 44.8(3) 14_355 . ?
Mn1 Mn4 Mn2 180.0 17_565 . ?
O10 Mn4 Rb5 85.9(4) 18_565 . ?
O10 Mn4 Rb5 77.3(5) 17_565 . ?
O5 Mn4 Rb5 143.7(3) . . ?
O5 Mn4 Rb5 59.2(3) 14_355 . ?
Mn1 Mn4 Rb5 78.04(4) 17_565 . ?
Mn2 Mn4 Rb5 101.96(4) . . ?
O10 Mn4 Rb5 77.3(5) 18_565 14_355 ?
O10 Mn4 Rb5 85.9(4) 17_565 14_355 ?
O5 Mn4 Rb5 59.2(3) . 14_355 ?
O5 Mn4 Rb5 143.7(3) 14_355 14_355 ?
Mn1 Mn4 Rb5 78.04(4) 17_565 14_355 ?
Mn2 Mn4 Rb5 101.96(4) . 14_355 ?
Rb5 Mn4 Rb5 156.09(9) . 14_355 ?
O10 Mn4 Rb7 141.1(4) 18_565 14_455 ?
O10 Mn4 Rb7 64.2(3) 17_565 14_455 ?
O5 Mn4 Rb7 91.7(4) . 14_455 ?
O5 Mn4 Rb7 68.0(4) 14_355 14_455 ?
Mn1 Mn4 Rb7 104.10(4) 17_565 14_455 ?
Mn2 Mn4 Rb7 75.90(4) . 14_455 ?
Rb5 Mn4 Rb7 61.00(3) . 14_455 ?
Rb5 Mn4 Rb7 125.85(3) 14_355 14_455 ?
O10 Mn4 Rb7 64.2(3) 18_565 1_455 ?
O10 Mn4 Rb7 141.1(4) 17_565 1_455 ?
O5 Mn4 Rb7 68.0(4) . 1_455 ?
O5 Mn4 Rb7 91.7(4) 14_355 1_455 ?
Mn1 Mn4 Rb7 104.10(4) 17_565 1_455 ?
Mn2 Mn4 Rb7 75.90(4) . 1_455 ?
Rb5 Mn4 Rb7 125.85(3) . 1_455 ?
Rb5 Mn4 Rb7 61.00(3) 14_355 1_455 ?
Rb7 Mn4 Rb7 151.80(9) 14_455 1_455 ?
O10 Mn4 Rb8 128.8(4) 18_565 13_455 ?
O10 Mn4 Rb8 56.9(4) 17_565 13_455 ?
O5 Mn4 Rb8 57.3(4) . 13_455 ?
O5 Mn4 Rb8 117.3(4) 14_355 13_455 ?
Mn1 Mn4 Rb8 93.29(6) 17_565 13_455 ?
Mn2 Mn4 Rb8 86.71(6) . 13_455 ?
Rb5 Mn4 Rb8 118.13(6) . 13_455 ?
Rb5 Mn4 Rb8 63.41(6) 14_355 13_455 ?
Rb7 Mn4 Rb8 62.45(5) 14_455 13_455 ?
Rb7 Mn4 Rb8 115.75(5) 1_455 13_455 ?
O10 Mn4 Rb8 56.9(4) 18_565 2_455 ?
O10 Mn4 Rb8 128.8(4) 17_565 2_455 ?
O5 Mn4 Rb8 117.3(4) . 2_455 ?
O5 Mn4 Rb8 57.3(4) 14_355 2_455 ?
Mn1 Mn4 Rb8 93.29(6) 17_565 2_455 ?
Mn2 Mn4 Rb8 86.71(6) . 2_455 ?
Rb5 Mn4 Rb8 63.41(6) . 2_455 ?
Rb5 Mn4 Rb8 118.13(6) 14_355 2_455 ?
Rb7 Mn4 Rb8 115.75(5) 14_455 2_455 ?
Rb7 Mn4 Rb8 62.45(5) 1_455 2_455 ?
Rb8 Mn4 Rb8 173.42(11) 13_455 2_455 ?
O12 Mn5 O12 91.7(7) . 2 ?
O12 Mn5 O4 112.6(6) . 2 ?
O12 Mn5 O4 128.9(6) 2 2 ?
O12 Mn5 O4 128.9(6) . . ?
O12 Mn5 O4 112.6(6) 2 . ?
O4 Mn5 O4 86.8(6) 2 . ?
O12 Mn5 Mn6 45.9(3) . . ?
O12 Mn5 Mn6 45.9(3) 2 . ?
O4 Mn5 Mn6 136.6(3) 2 . ?
O4 Mn5 Mn6 136.6(3) . . ?
O12 Mn5 Mn3 134.1(3) . . ?
O12 Mn5 Mn3 134.1(3) 2 . ?
O4 Mn5 Mn3 43.4(3) 2 . ?
O4 Mn5 Mn3 43.4(3) . . ?
Mn6 Mn5 Mn3 180.0 . . ?
O12 Mn5 Rb2 78.7(5) . 2 ?
O12 Mn5 Rb2 86.8(5) 2 2 ?
O4 Mn5 Rb2 57.6(3) 2 2 ?
O4 Mn5 Rb2 143.1(3) . 2 ?
Mn6 Mn5 Rb2 79.56(4) . 2 ?
Mn3 Mn5 Rb2 100.44(4) . 2 ?
O12 Mn5 Rb2 86.8(5) . . ?
O12 Mn5 Rb2 78.7(5) 2 . ?
O4 Mn5 Rb2 143.1(3) 2 . ?
O4 Mn5 Rb2 57.6(3) . . ?
Mn6 Mn5 Rb2 79.56(4) . . ?
Mn3 Mn5 Rb2 100.44(4) . . ?
Rb2 Mn5 Rb2 159.12(8) 2 . ?
O12 Mn5 Rb7 138.7(4) . . ?
O12 Mn5 Rb7 56.1(4) 2 . ?
O4 Mn5 Rb7 108.1(4) 2 . ?
O4 Mn5 Rb7 59.1(4) . . ?
Mn6 Mn5 Rb7 98.03(4) . . ?
Mn3 Mn5 Rb7 81.97(4) . . ?
Rb2 Mn5 Rb7 119.49(5) 2 . ?
Rb2 Mn5 Rb7 63.79(5) . . ?
O12 Mn5 Rb7 56.1(4) . 2 ?
O12 Mn5 Rb7 138.7(4) 2 2 ?
O4 Mn5 Rb7 59.1(4) 2 2 ?
O4 Mn5 Rb7 108.1(4) . 2 ?
Mn6 Mn5 Rb7 98.03(4) . 2 ?
Mn3 Mn5 Rb7 81.97(4) . 2 ?
Rb2 Mn5 Rb7 63.79(5) 2 2 ?
Rb2 Mn5 Rb7 119.49(5) . 2 ?
Rb7 Mn5 Rb7 163.94(8) . 2 ?
O12 Mn5 Rb8 72.5(4) . . ?
O12 Mn5 Rb8 138.1(5) 2 . ?
O4 Mn5 Rb8 92.8(4) 2 . ?
O4 Mn5 Rb8 59.2(5) . . ?
Mn6 Mn5 Rb8 108.58(5) . . ?
Mn3 Mn5 Rb8 71.42(5) . . ?
Rb2 Mn5 Rb8 125.53(5) 2 . ?
Rb2 Mn5 Rb8 62.25(5) . . ?
Rb7 Mn5 Rb8 112.60(4) . . ?
Rb7 Mn5 Rb8 61.75(3) 2 . ?
O12 Mn5 Rb8 138.1(5) . 2 ?
O12 Mn5 Rb8 72.5(4) 2 2 ?
O4 Mn5 Rb8 59.2(5) 2 2 ?
O4 Mn5 Rb8 92.8(4) . 2 ?
Mn6 Mn5 Rb8 108.58(5) . 2 ?
Mn3 Mn5 Rb8 71.42(5) . 2 ?
Rb2 Mn5 Rb8 62.25(5) 2 2 ?
Rb2 Mn5 Rb8 125.53(5) . 2 ?
Rb7 Mn5 Rb8 61.75(3) . 2 ?
Rb7 Mn5 Rb8 112.60(4) 2 2 ?
Rb8 Mn5 Rb8 142.83(10) . 2 ?
O12 Mn6 O12 97.3(7) 2 . ?
O12 Mn6 O7 141.6(7) 2 . ?
O12 Mn6 O7 101.2(5) . . ?
O12 Mn6 O7 101.2(5) 2 2 ?
O12 Mn6 O7 141.7(7) . 2 ?
O7 Mn6 O7 84.4(6) . 2 ?
O12 Mn6 Mn5 48.7(3) 2 . ?
O12 Mn6 Mn5 48.7(3) . . ?
O7 Mn6 Mn5 137.8(3) . . ?
O7 Mn6 Mn5 137.8(3) 2 . ?
O12 Mn6 Mn10 131.3(3) 2 11_454 ?
O12 Mn6 Mn10 131.3(3) . 11_454 ?
O7 Mn6 Mn10 42.2(3) . 11_454 ?
O7 Mn6 Mn10 42.2(3) 2 11_454 ?
Mn5 Mn6 Mn10 180.0 . 11_454 ?
O12 Mn6 Rb3 63.1(4) 2 11_454 ?
O12 Mn6 Rb3 147.9(5) . 11_454 ?
O7 Mn6 Rb3 84.2(4) . 11_454 ?
O7 Mn6 Rb3 70.0(5) 2 11_454 ?
Mn5 Mn6 Rb3 107.37(5) . 11_454 ?
Mn10 Mn6 Rb3 72.63(5) 11_454 11_454 ?
O12 Mn6 Rb3 147.9(5) 2 12_554 ?
O12 Mn6 Rb3 63.1(4) . 12_554 ?
O7 Mn6 Rb3 70.0(5) . 12_554 ?
O7 Mn6 Rb3 84.2(4) 2 12_554 ?
Mn5 Mn6 Rb3 107.37(5) . 12_554 ?
Mn10 Mn6 Rb3 72.63(5) 11_454 12_554 ?
Rb3 Mn6 Rb3 145.26(10) 11_454 12_554 ?
O12 Mn6 Rb6 52.9(4) 2 2 ?
O12 Mn6 Rb6 129.2(4) . 2 ?
O7 Mn6 Rb6 128.1(4) . 2 ?
O7 Mn6 Rb6 49.6(4) 2 2 ?
Mn5 Mn6 Rb6 91.23(4) . 2 ?
Mn10 Mn6 Rb6 88.77(4) 11_454 2 ?
Rb3 Mn6 Rb6 60.67(5) 11_454 2 ?
Rb3 Mn6 Rb6 118.49(5) 12_554 2 ?
O12 Mn6 Rb6 129.2(4) 2 . ?
O12 Mn6 Rb6 52.9(4) . . ?
O7 Mn6 Rb6 49.6(4) . . ?
O7 Mn6 Rb6 128.1(4) 2 . ?
Mn5 Mn6 Rb6 91.23(4) . . ?
Mn10 Mn6 Rb6 88.77(4) 11_454 . ?
Rb3 Mn6 Rb6 118.49(5) 11_454 . ?
Rb3 Mn6 Rb6 60.67(5) 12_554 . ?
Rb6 Mn6 Rb6 177.54(8) 2 . ?
O12 Mn6 Rb2 66.3(5) 2 . ?
O12 Mn6 Rb2 74.1(5) . . ?
O7 Mn6 Rb2 86.9(4) . . ?
O7 Mn6 Rb2 144.2(4) 2 . ?
Mn5 Mn6 Rb2 59.23(4) . . ?
Mn10 Mn6 Rb2 120.77(4) 11_454 . ?
Rb3 Mn6 Rb2 74.61(4) 11_454 . ?
Rb3 Mn6 Rb2 124.81(5) 12_554 . ?
Rb6 Mn6 Rb2 115.22(5) 2 . ?
Rb6 Mn6 Rb2 66.16(4) . . ?
O12 Mn6 Rb2 74.1(5) 2 2 ?
O12 Mn6 Rb2 66.3(5) . 2 ?
O7 Mn6 Rb2 144.2(4) . 2 ?
O7 Mn6 Rb2 86.9(4) 2 2 ?
Mn5 Mn6 Rb2 59.22(4) . 2 ?
Mn10 Mn6 Rb2 120.78(4) 11_454 2 ?
Rb3 Mn6 Rb2 124.81(5) 11_454 2 ?
Rb3 Mn6 Rb2 74.61(4) 12_554 2 ?
Rb6 Mn6 Rb2 66.16(4) 2 2 ?
Rb6 Mn6 Rb2 115.22(5) . 2 ?
Rb2 Mn6 Rb2 118.45(7) . 2 ?
O11 Mn7 O11 91.4(7) 17_565 30 ?
O11 Mn7 O3 109.0(6) 17_565 . ?
O11 Mn7 O3 133.5(7) 30 . ?
O11 Mn7 O3 133.5(7) 17_565 2_455 ?
O11 Mn7 O3 109.0(6) 30 2_455 ?
O3 Mn7 O3 86.9(7) . 2_455 ?
O11 Mn7 Mn9 45.7(3) 17_565 17_565 ?
O11 Mn7 Mn9 45.7(3) 30 17_565 ?
O3 Mn7 Mn9 136.5(3) . 17_565 ?
O3 Mn7 Mn9 136.5(3) 2_455 17_565 ?
O11 Mn7 Mn10 134.3(3) 17_565 . ?
O11 Mn7 Mn10 134.3(3) 30 . ?
O3 Mn7 Mn10 43.5(3) . . ?
O3 Mn7 Mn10 43.5(3) 2_455 . ?
Mn9 Mn7 Mn10 180.0 17_565 . ?
O11 Mn7 Rb1 69.7(6) 17_565 2_455 ?
O11 Mn7 Rb1 97.3(5) 30 2_455 ?
O3 Mn7 Rb1 55.6(3) . 2_455 ?
O3 Mn7 Rb1 142.5(3) 2_455 2_455 ?
Mn9 Mn7 Rb1 80.95(4) 17_565 2_455 ?
Mn10 Mn7 Rb1 99.05(4) . 2_455 ?
O11 Mn7 Rb1 97.3(5) 17_565 . ?
O11 Mn7 Rb1 69.7(6) 30 . ?
O3 Mn7 Rb1 142.5(3) . . ?
O3 Mn7 Rb1 55.6(3) 2_455 . ?
Mn9 Mn7 Rb1 80.95(4) 17_565 . ?
Mn10 Mn7 Rb1 99.05(4) . . ?
Rb1 Mn7 Rb1 161.89(8) 2_455 . ?
O11 Mn7 Rb5 55.8(3) 17_565 2_455 ?
O11 Mn7 Rb5 145.4(4) 30 2_455 ?
O3 Mn7 Rb5 60.9(5) . 2_455 ?
O3 Mn7 Rb5 102.4(4) 2_455 2_455 ?
Mn9 Mn7 Rb5 100.78(4) 17_565 2_455 ?
Mn10 Mn7 Rb5 79.22(4) . 2_455 ?
Rb1 Mn7 Rb5 63.57(4) 2_455 2_455 ?
Rb1 Mn7 Rb5 120.26(4) . 2_455 ?
O11 Mn7 Rb5 145.4(4) 17_565 . ?
O11 Mn7 Rb5 55.8(3) 30 . ?
O3 Mn7 Rb5 102.4(4) . . ?
O3 Mn7 Rb5 60.9(5) 2_455 . ?
Mn9 Mn7 Rb5 100.78(4) 17_565 . ?
Mn10 Mn7 Rb5 79.22(4) . . ?
Rb1 Mn7 Rb5 120.26(4) 2_455 . ?
Rb1 Mn7 Rb5 63.57(4) . . ?
Rb5 Mn7 Rb5 158.44(8) 2_455 . ?
O11 Mn7 Rb8 133.0(6) 17_565 2_455 ?
O11 Mn7 Rb8 84.4(5) 30 2_455 ?
O3 Mn7 Rb8 50.9(5) . 2_455 ?
O3 Mn7 Rb8 91.3(4) 2_455 2_455 ?
Mn9 Mn7 Rb8 114.74(5) 17_565 2_455 ?
Mn10 Mn7 Rb8 65.26(5) . 2_455 ?
Rb1 Mn7 Rb8 64.53(4) 2_455 2_455 ?
Rb1 Mn7 Rb8 124.18(4) . 2_455 ?
Rb5 Mn7 Rb8 109.20(5) 2_455 2_455 ?
Rb5 Mn7 Rb8 60.96(4) . 2_455 ?
O11 Mn7 Rb8 84.4(5) 17_565 . ?
O11 Mn7 Rb8 133.0(6) 30 . ?
O3 Mn7 Rb8 91.3(4) . . ?
O3 Mn7 Rb8 50.9(5) 2_455 . ?
Mn9 Mn7 Rb8 114.74(5) 17_565 . ?
Mn10 Mn7 Rb8 65.26(5) . . ?
Rb1 Mn7 Rb8 124.18(4) 2_455 . ?
Rb1 Mn7 Rb8 64.53(4) . . ?
Rb5 Mn7 Rb8 60.96(4) 2_455 . ?
Rb5 Mn7 Rb8 109.20(5) . . ?
Rb8 Mn7 Rb8 130.52(9) 2_455 . ?
O9 Mn8 O9 91.6(8) 14_455 . ?
O9 Mn8 O6 106.7(5) 14_455 . ?
O9 Mn8 O6 136.9(4) . . ?
O9 Mn8 O6 136.9(4) 14_455 14_455 ?
O9 Mn8 O6 106.7(5) . 14_455 ?
O6 Mn8 O6 86.4(6) . 14_455 ?
O9 Mn8 Mn8 45.8(4) 14_455 11_454 ?
O9 Mn8 Mn8 45.8(4) . 11_454 ?
O6 Mn8 Mn8 136.8(3) . 11_454 ?
O6 Mn8 Mn8 136.8(3) 14_455 11_454 ?
O9 Mn8 Mn11 134.2(4) 14_455 . ?
O9 Mn8 Mn11 134.2(4) . . ?
O6 Mn8 Mn11 43.2(3) . . ?
O6 Mn8 Mn11 43.2(3) 14_455 . ?
Mn8 Mn8 Mn11 180.0 11_454 . ?
O9 Mn8 Rb2 148.6(4) 14_455 . ?
O9 Mn8 Rb2 57.0(4) . . ?
O6 Mn8 Rb2 97.3(4) . . ?
O6 Mn8 Rb2 63.3(4) 14_455 . ?
Mn8 Mn8 Rb2 102.78(4) 11_454 . ?
Mn11 Mn8 Rb2 77.22(4) . . ?
O9 Mn8 Rb2 57.0(4) 14_455 14_455 ?
O9 Mn8 Rb2 148.6(4) . 14_455 ?
O6 Mn8 Rb2 63.3(4) . 14_455 ?
O6 Mn8 Rb2 97.2(4) 14_455 14_455 ?
Mn8 Mn8 Rb2 102.78(4) 11_454 14_455 ?
Mn11 Mn8 Rb2 77.22(4) . 14_455 ?
Rb2 Mn8 Rb2 154.44(8) . 14_455 ?
O9 Mn8 Rb3 106.63(18) 14_455 . ?
O9 Mn8 Rb3 63.28(12) . . ?
O6 Mn8 Rb3 139.7(3) . . ?
O6 Mn8 Rb3 53.7(3) 14_455 . ?
Mn8 Mn8 Rb3 83.27(4) 11_454 . ?
Mn11 Mn8 Rb3 96.73(4) . . ?
Rb2 Mn8 Rb3 62.92(4) . . ?
Rb2 Mn8 Rb3 120.47(4) 14_455 . ?
O9 Mn8 Rb3 63.28(12) 14_455 14_455 ?
O9 Mn8 Rb3 106.64(18) . 14_455 ?
O6 Mn8 Rb3 53.7(3) . 14_455 ?
O6 Mn8 Rb3 139.7(3) 14_455 14_455 ?
Mn8 Mn8 Rb3 83.27(4) 11_454 14_455 ?
Mn11 Mn8 Rb3 96.73(4) . 14_455 ?
Rb2 Mn8 Rb3 120.47(4) . 14_455 ?
Rb2 Mn8 Rb3 62.92(4) 14_455 14_455 ?
Rb3 Mn8 Rb3 166.54(8) . 14_455 ?
O9 Mn8 Rb7 93.0(2) 14_455 14_455 ?
O9 Mn8 Rb7 127.89(4) . 14_455 ?
O6 Mn8 Rb7 90.6(4) . 14_455 ?
O6 Mn8 Rb7 45.0(4) 14_455 14_455 ?
Mn8 Mn8 Rb7 118.54(3) 11_454 14_455 ?
Mn11 Mn8 Rb7 61.46(3) . 14_455 ?
Rb2 Mn8 Rb7 107.11(5) . 14_455 ?
Rb2 Mn8 Rb7 59.63(4) 14_455 14_455 ?
Rb3 Mn8 Rb7 65.71(4) . 14_455 ?
Rb3 Mn8 Rb7 121.55(4) 14_455 14_455 ?
O9 Mn8 Rb7 127.89(5) 14_455 . ?
O9 Mn8 Rb7 93.0(2) . . ?
O6 Mn8 Rb7 45.0(4) . . ?
O6 Mn8 Rb7 90.6(4) 14_455 . ?
Mn8 Mn8 Rb7 118.54(3) 11_454 . ?
Mn11 Mn8 Rb7 61.46(3) . . ?
Rb2 Mn8 Rb7 59.63(4) . . ?
Rb2 Mn8 Rb7 107.11(5) 14_455 . ?
Rb3 Mn8 Rb7 121.55(4) . . ?
Rb3 Mn8 Rb7 65.71(4) 14_455 . ?
Rb7 Mn8 Rb7 122.91(7) 14_455 . ?
O11 Mn9 O11 92.5(7) . 14_455 ?
O11 Mn9 O8 139.0(7) . 14_455 ?
O11 Mn9 O8 105.2(6) 14_455 14_455 ?
O11 Mn9 O8 105.2(6) . . ?
O11 Mn9 O8 139.0(7) 14_455 . ?
O8 Mn9 O8 85.4(6) 14_455 . ?
O11 Mn9 Mn7 46.2(3) . 17_565 ?
O11 Mn9 Mn7 46.2(3) 14_455 17_565 ?
O8 Mn9 Mn7 137.3(3) 14_455 17_565 ?
O8 Mn9 Mn7 137.3(3) . 17_565 ?
O11 Mn9 Mn11 133.8(3) . . ?
O11 Mn9 Mn11 133.8(3) 14_455 . ?
O8 Mn9 Mn11 42.7(3) 14_455 . ?
O8 Mn9 Mn11 42.7(3) . . ?
Mn7 Mn9 Mn11 180.0 17_565 . ?
O11 Mn9 Rb1 149.1(4) . . ?
O11 Mn9 Rb1 59.5(4) 14_455 . ?
O8 Mn9 Rb1 67.2(4) 14_455 . ?
O8 Mn9 Rb1 90.9(4) . . ?
Mn7 Mn9 Rb1 104.65(4) 17_565 . ?
Mn11 Mn9 Rb1 75.35(4) . . ?
O11 Mn9 Rb1 59.5(4) . 14_455 ?
O11 Mn9 Rb1 149.1(4) 14_455 14_455 ?
O8 Mn9 Rb1 90.9(4) 14_455 14_455 ?
O8 Mn9 Rb1 67.2(4) . 14_455 ?
Mn7 Mn9 Rb1 104.66(4) 17_565 14_455 ?
Mn11 Mn9 Rb1 75.34(4) . 14_455 ?
Rb1 Mn9 Rb1 150.69(9) . 14_455 ?
O11 Mn9 Rb4 116.8(5) . 18_665 ?
O11 Mn9 Rb4 58.4(5) 14_455 18_665 ?
O8 Mn9 Rb4 51.5(3) 14_455 18_665 ?
O8 Mn9 Rb4 134.5(3) . 18_665 ?
Mn7 Mn9 Rb4 86.95(4) 17_565 18_665 ?
Mn11 Mn9 Rb4 93.05(4) . 18_665 ?
Rb1 Mn9 Rb4 61.76(4) . 18_665 ?
Rb1 Mn9 Rb4 120.00(5) 14_455 18_665 ?
O11 Mn9 Rb4 58.4(5) . 17_565 ?
O11 Mn9 Rb4 116.8(5) 14_455 17_565 ?
O8 Mn9 Rb4 134.5(3) 14_455 17_565 ?
O8 Mn9 Rb4 51.5(3) . 17_565 ?
Mn7 Mn9 Rb4 86.95(4) 17_565 17_565 ?
Mn11 Mn9 Rb4 93.05(4) . 17_565 ?
Rb1 Mn9 Rb4 120.01(5) . 17_565 ?
Rb1 Mn9 Rb4 61.76(4) 14_455 17_565 ?
Rb4 Mn9 Rb4 173.91(9) 18_665 17_565 ?
O11 Mn9 Rb1 80.9(5) . 17_565 ?
O11 Mn9 Rb1 55.3(6) 14_455 17_565 ?
O8 Mn9 Rb1 139.5(4) 14_455 17_565 ?
O8 Mn9 Rb1 90.8(4) . 17_565 ?
Mn7 Mn9 Rb1 58.22(3) 17_565 17_565 ?
Mn11 Mn9 Rb1 121.78(3) . 17_565 ?
Rb1 Mn9 Rb1 72.55(4) . 17_565 ?
Rb1 Mn9 Rb1 124.50(6) 14_455 17_565 ?
Rb4 Mn9 Rb1 111.73(5) 18_665 17_565 ?
Rb4 Mn9 Rb1 64.78(5) 17_565 17_565 ?
O11 Mn9 Rb1 55.3(6) . 18_665 ?
O11 Mn9 Rb1 80.9(5) 14_455 18_665 ?
O8 Mn9 Rb1 90.8(4) 14_455 18_665 ?
O8 Mn9 Rb1 139.5(4) . 18_665 ?
Mn7 Mn9 Rb1 58.22(3) 17_565 18_665 ?
Mn11 Mn9 Rb1 121.78(3) . 18_665 ?
Rb1 Mn9 Rb1 124.50(6) . 18_665 ?
Rb1 Mn9 Rb1 72.55(4) 14_455 18_665 ?
Rb4 Mn9 Rb1 64.78(5) 18_665 18_665 ?
Rb4 Mn9 Rb1 111.73(5) 17_565 18_665 ?
Rb1 Mn9 Rb1 116.45(7) 17_565 18_665 ?
O3 Mn10 O3 93.9(7) 2_455 . ?
O3 Mn10 O7 97.2(5) 2_455 11_454 ?
O3 Mn10 O7 148.6(7) . 11_454 ?
O3 Mn10 O7 148.6(7) 2_455 12_454 ?
O3 Mn10 O7 97.2(5) . 12_454 ?
O7 Mn10 O7 88.4(7) 11_454 12_454 ?
O3 Mn10 Mn7 46.9(4) 2_455 . ?
O3 Mn10 Mn7 46.9(4) . . ?
O7 Mn10 Mn7 135.8(4) 11_454 . ?
O7 Mn10 Mn7 135.8(4) 12_454 . ?
O3 Mn10 Mn6 133.1(4) 2_455 11_454 ?
O3 Mn10 Mn6 133.1(4) . 11_454 ?
O7 Mn10 Mn6 44.2(4) 11_454 11_454 ?
O7 Mn10 Mn6 44.2(4) 12_454 11_454 ?
Mn7 Mn10 Mn6 180.0 . 11_454 ?
O3 Mn10 Rb2 146.5(4) 2_455 2_455 ?
O3 Mn10 Rb2 52.9(4) . 2_455 ?
O7 Mn10 Rb2 113.8(4) 11_454 2_455 ?
O7 Mn10 Rb2 49.8(4) 12_454 2_455 ?
Mn7 Mn10 Rb2 99.72(4) . 2_455 ?
Mn6 Mn10 Rb2 80.28(4) 11_454 2_455 ?
O3 Mn10 Rb2 52.9(4) 2_455 . ?
O3 Mn10 Rb2 146.5(4) . . ?
O7 Mn10 Rb2 49.8(4) 11_454 . ?
O7 Mn10 Rb2 113.8(4) 12_454 . ?
Mn7 Mn10 Rb2 99.73(4) . . ?
Mn6 Mn10 Rb2 80.27(4) 11_454 . ?
Rb2 Mn10 Rb2 160.55(8) 2_455 . ?
O3 Mn10 Rb8 54.5(5) 2_455 . ?
O3 Mn10 Rb8 98.2(4) . . ?
O7 Mn10 Rb8 65.8(4) 11_454 . ?
O7 Mn10 Rb8 150.5(4) 12_454 . ?
Mn7 Mn10 Rb8 71.29(5) . . ?
Mn6 Mn10 Rb8 108.71(5) 11_454 . ?
Rb2 Mn10 Rb8 126.79(5) 2_455 . ?
Rb2 Mn10 Rb8 60.63(5) . . ?
O3 Mn10 Rb8 98.2(4) 2_455 2_455 ?
O3 Mn10 Rb8 54.5(5) . 2_455 ?
O7 Mn10 Rb8 150.5(4) 11_454 2_455 ?
O7 Mn10 Rb8 65.8(4) 12_454 2_455 ?
Mn7 Mn10 Rb8 71.29(5) . 2_455 ?
Mn6 Mn10 Rb8 108.71(5) 11_454 2_455 ?
Rb2 Mn10 Rb8 60.63(5) 2_455 2_455 ?
Rb2 Mn10 Rb8 126.79(5) . 2_455 ?
Rb8 Mn10 Rb8 142.58(10) . 2_455 ?
O3 Mn10 Rb3 133.1(5) 2_455 2_455 ?
O3 Mn10 Rb3 88.6(5) . 2_455 ?
O7 Mn10 Rb3 62.6(5) 11_454 2_455 ?
O7 Mn10 Rb3 76.7(5) 12_454 2_455 ?
Mn7 Mn10 Rb3 118.81(4) . 2_455 ?
Mn6 Mn10 Rb3 61.19(4) 11_454 2_455 ?
Rb2 Mn10 Rb3 59.63(4) 2_455 2_455 ?
Rb2 Mn10 Rb3 110.05(5) . 2_455 ?
Rb8 Mn10 Rb3 78.78(4) . 2_455 ?
Rb8 Mn10 Rb3 120.25(5) 2_455 2_455 ?
O3 Mn10 Rb3 88.6(5) 2_455 . ?
O3 Mn10 Rb3 133.1(5) . . ?
O7 Mn10 Rb3 76.7(5) 11_454 . ?
O7 Mn10 Rb3 62.6(5) 12_454 . ?
Mn7 Mn10 Rb3 118.81(4) . . ?
Mn6 Mn10 Rb3 61.19(4) 11_454 . ?
Rb2 Mn10 Rb3 110.05(5) 2_455 . ?
Rb2 Mn10 Rb3 59.62(4) . . ?
Rb8 Mn10 Rb3 120.25(5) . . ?
Rb8 Mn10 Rb3 78.78(4) 2_455 . ?
Rb3 Mn10 Rb3 122.38(7) 2_455 . ?
O8 Mn11 O8 90.6(7) . 14_455 ?
O8 Mn11 O6 97.9(4) . 14_455 ?
O8 Mn11 O6 147.5(5) 14_455 14_455 ?
O8 Mn11 O6 147.5(5) . . ?
O8 Mn11 O6 97.9(4) 14_455 . ?
O6 Mn11 O6 91.5(7) 14_455 . ?
O8 Mn11 Mn8 134.7(4) . . ?
O8 Mn11 Mn8 134.7(4) 14_455 . ?
O6 Mn11 Mn8 45.8(3) 14_455 . ?
O6 Mn11 Mn8 45.8(3) . . ?
O8 Mn11 Mn9 45.3(4) . . ?
O8 Mn11 Mn9 45.3(4) 14_455 . ?
O6 Mn11 Mn9 134.2(3) 14_455 . ?
O6 Mn11 Mn9 134.2(3) . . ?
Mn8 Mn11 Mn9 180.0 . . ?
O8 Mn11 Rb7 59.1(3) . 14_455 ?
O8 Mn11 Rb7 148.8(4) 14_455 14_455 ?
O6 Mn11 Rb7 54.2(4) 14_455 14_455 ?
O6 Mn11 Rb7 104.2(4) . 14_455 ?
Mn8 Mn11 Rb7 75.94(5) . 14_455 ?
Mn9 Mn11 Rb7 104.06(5) . 14_455 ?
O8 Mn11 Rb7 148.8(4) . . ?
O8 Mn11 Rb7 59.1(3) 14_455 . ?
O6 Mn11 Rb7 104.2(4) 14_455 . ?
O6 Mn11 Rb7 54.2(4) . . ?
Mn8 Mn11 Rb7 75.94(5) . . ?
Mn9 Mn11 Rb7 104.06(5) . . ?
Rb7 Mn11 Rb7 151.88(9) 14_455 . ?
O8 Mn11 Rb5 52.0(4) . . ?
O8 Mn11 Rb5 109.9(4) 14_455 . ?
O6 Mn11 Rb5 55.5(3) 14_455 . ?
O6 Mn11 Rb5 147.0(4) . . ?
Mn8 Mn11 Rb5 101.26(5) . . ?
Mn9 Mn11 Rb5 78.74(5) . . ?
Rb7 Mn11 Rb5 59.11(3) 14_455 . ?
Rb7 Mn11 Rb5 127.46(3) . . ?
O8 Mn11 Rb5 109.9(4) . 14_455 ?
O8 Mn11 Rb5 52.0(4) 14_455 14_455 ?
O6 Mn11 Rb5 147.0(4) 14_455 14_455 ?
O6 Mn11 Rb5 55.5(3) . 14_455 ?
Mn8 Mn11 Rb5 101.26(5) . 14_455 ?
Mn9 Mn11 Rb5 78.74(5) . 14_455 ?
Rb7 Mn11 Rb5 127.47(3) 14_455 14_455 ?
Rb7 Mn11 Rb5 59.11(3) . 14_455 ?
Rb5 Mn11 Rb5 157.48(9) . 14_455 ?
O8 Mn11 Rb1 57.3(4) . 14_455 ?
O8 Mn11 Rb1 80.7(4) 14_455 14_455 ?
O6 Mn11 Rb1 129.9(4) 14_455 14_455 ?
O6 Mn11 Rb1 93.1(4) . 14_455 ?
Mn8 Mn11 Rb1 119.91(4) . 14_455 ?
Mn9 Mn11 Rb1 60.09(4) . 14_455 ?
Rb7 Mn11 Rb1 76.39(4) 14_455 14_455 ?
Rb7 Mn11 Rb1 118.54(5) . 14_455 ?
Rb5 Mn11 Rb1 108.18(6) . 14_455 ?
Rb5 Mn11 Rb1 59.55(4) 14_455 14_455 ?
O8 Mn11 Rb1 80.7(4) . . ?
O8 Mn11 Rb1 57.3(4) 14_455 . ?
O6 Mn11 Rb1 93.1(4) 14_455 . ?
O6 Mn11 Rb1 129.9(4) . . ?
Mn8 Mn11 Rb1 119.91(4) . . ?
Mn9 Mn11 Rb1 60.09(4) . . ?
Rb7 Mn11 Rb1 118.54(5) 14_455 . ?
Rb7 Mn11 Rb1 76.38(4) . . ?
Rb5 Mn11 Rb1 59.56(4) . . ?
Rb5 Mn11 Rb1 108.18(6) 14_455 . ?
Rb1 Mn11 Rb1 120.17(8) 14_455 . ?
Mn2 O1 Mn2 94.1(7) 11_354 . ?
Mn2 O1 Rb3 101.75(9) 11_354 11_354 ?
Mn2 O1 Rb3 134.95(5) . 11_354 ?
Mn2 O1 Rb3 134.95(5) 11_354 14_355 ?
Mn2 O1 Rb3 101.74(9) . 14_355 ?
Rb3 O1 Rb3 96.2(5) 11_354 14_355 ?
Mn2 O1 Rb6 75.0(3) 11_354 13_455 ?
Mn2 O1 Rb6 75.0(3) . 13_455 ?
Rb3 O1 Rb6 149.8(3) 11_354 13_455 ?
Rb3 O1 Rb6 69.03(4) 14_355 13_455 ?
Mn2 O1 Rb6 75.0(3) 11_354 2_455 ?
Mn2 O1 Rb6 75.0(3) . 2_455 ?
Rb3 O1 Rb6 69.03(4) 11_354 2_455 ?
Rb3 O1 Rb6 149.8(3) 14_355 2_455 ?
Rb6 O1 Rb6 135.5(5) 13_455 2_455 ?
Mn3 O2 Mn1 94.3(6) . . ?
Mn3 O2 Rb4 141.7(7) . 2 ?
Mn1 O2 Rb4 101.0(4) . 2 ?
Mn3 O2 Rb1 100.5(4) . 2 ?
Mn1 O2 Rb1 129.1(6) . 2 ?
Rb4 O2 Rb1 96.6(4) 2 2 ?
Mn3 O2 Rb4 80.5(5) . 18_665 ?
Mn1 O2 Rb4 75.3(4) . 18_665 ?
Rb4 O2 Rb4 70.0(3) 2 18_665 ?
Rb1 O2 Rb4 154.9(5) 2 18_665 ?
Mn3 O2 Rb4 74.9(4) . 29 ?
Mn1 O2 Rb4 69.9(4) . 29 ?
Rb4 O2 Rb4 143.4(4) 2 29 ?
Rb1 O2 Rb4 67.7(3) 2 29 ?
Rb4 O2 Rb4 135.2(4) 18_665 29 ?
Mn10 O3 Mn7 89.6(6) . . ?
Mn10 O3 Rb1 177.4(8) . 2_455 ?
Mn7 O3 Rb1 89.4(3) . 2_455 ?
Mn10 O3 Rb2 95.8(3) . 2_455 ?
Mn7 O3 Rb2 172.6(6) . 2_455 ?
Rb1 O3 Rb2 84.9(4) 2_455 2_455 ?
Mn10 O3 Rb8 94.2(6) . 2_455 ?
Mn7 O3 Rb8 97.4(6) . 2_455 ?
Rb1 O3 Rb8 83.5(4) 2_455 2_455 ?
Rb2 O3 Rb8 77.2(3) 2_455 2_455 ?
Mn10 O3 Rb5 105.9(6) . 2_455 ?
Mn7 O3 Rb5 84.4(4) . 2_455 ?
Rb1 O3 Rb5 76.3(3) 2_455 2_455 ?
Rb2 O3 Rb5 98.9(5) 2_455 2_455 ?
Rb8 O3 Rb5 159.8(4) 2_455 2_455 ?
Mn3 O4 Mn5 88.1(5) . . ?
Mn3 O4 Rb1 98.5(4) . . ?
Mn5 O4 Rb1 166.7(7) . . ?
Mn3 O4 Rb2 168.7(8) . . ?
Mn5 O4 Rb2 86.6(3) . . ?
Rb1 O4 Rb2 84.7(3) . . ?
Mn3 O4 Rb7 113.1(6) . . ?
Mn5 O4 Rb7 85.8(4) . . ?
Rb1 O4 Rb7 101.9(5) . . ?
Rb2 O4 Rb7 76.5(3) . . ?
Mn3 O4 Rb8 95.1(6) . . ?
Mn5 O4 Rb8 86.2(5) . . ?
Rb1 O4 Rb8 81.8(4) . . ?
Rb2 O4 Rb8 74.6(3) . . ?
Rb7 O4 Rb8 150.4(4) . . ?
Mn2 O5 Mn4 86.9(5) . . ?
Mn2 O5 Rb3 97.8(3) . 14_355 ?
Mn4 O5 Rb3 159.5(7) . 14_355 ?
Mn2 O5 Rb8 123.2(6) . 13_455 ?
Mn4 O5 Rb8 88.2(4) . 13_455 ?
Rb3 O5 Rb8 105.4(4) 14_355 13_455 ?
Mn2 O5 Rb5 158.9(7) . 14_355 ?
Mn4 O5 Rb5 85.5(3) . 14_355 ?
Rb3 O5 Rb5 83.1(3) 14_355 14_355 ?
Rb8 O5 Rb5 76.2(3) 13_455 14_355 ?
Mn2 O5 Rb7 91.2(5) . 1_455 ?
Mn4 O5 Rb7 77.6(4) . 1_455 ?
Rb3 O5 Rb7 82.3(3) 14_355 1_455 ?
Rb8 O5 Rb7 142.2(3) 13_455 1_455 ?
Rb5 O5 Rb7 68.0(3) 14_355 1_455 ?
Mn2 O5 Rb6 71.3(3) . 13_455 ?
Mn4 O5 Rb6 134.1(5) . 13_455 ?
Rb3 O5 Rb6 65.8(2) 14_355 13_455 ?
Rb8 O5 Rb6 72.5(3) 13_455 13_455 ?
Rb5 O5 Rb6 126.8(4) 14_355 13_455 ?
Rb7 O5 Rb6 140.2(3) 1_455 13_455 ?
Mn11 O6 Mn8 91.1(5) . . ?
Mn11 O6 Rb3 173.8(7) . 14_455 ?
Mn8 O6 Rb3 92.1(4) . 14_455 ?
Mn11 O6 Rb7 94.0(5) . . ?
Mn8 O6 Rb7 106.3(5) . . ?
Rb3 O6 Rb7 90.1(4) 14_455 . ?
Mn11 O6 Rb5 92.8(4) . 14_455 ?
Mn8 O6 Rb5 176.1(6) . 14_455 ?
Rb3 O6 Rb5 84.0(3) 14_455 14_455 ?
Rb7 O6 Rb5 74.0(3) . 14_455 ?
Mn11 O6 Rb2 100.0(5) . 14_455 ?
Mn8 O6 Rb2 82.1(4) . 14_455 ?
Rb3 O6 Rb2 75.2(3) 14_455 14_455 ?
Rb7 O6 Rb2 163.5(5) . 14_455 ?
Rb5 O6 Rb2 96.6(4) 14_455 14_455 ?
Mn10 O7 Mn6 93.6(6) 11_454 . ?
Mn10 O7 Rb6 151.5(7) 11_454 . ?
Mn6 O7 Rb6 97.8(4) . . ?
Mn10 O7 Rb2 99.1(5) 11_454 11_454 ?
Mn6 O7 Rb2 122.3(6) . 11_454 ?
Rb6 O7 Rb2 96.7(4) . 11_454 ?
Mn10 O7 Rb3 86.9(5) 11_454 12_554 ?
Mn6 O7 Rb3 76.0(4) . 12_554 ?
Rb6 O7 Rb3 70.9(3) . 12_554 ?
Rb2 O7 Rb3 159.9(5) 11_454 12_554 ?
Mn10 O7 Rb8 83.0(3) 11_454 11_454 ?
Mn6 O7 Rb8 165.1(7) . 11_454 ?
Rb6 O7 Rb8 79.3(3) . 11_454 ?
Rb2 O7 Rb8 72.7(3) 11_454 11_454 ?
Rb3 O7 Rb8 89.2(4) 12_554 11_454 ?
Mn11 O8 Mn9 92.0(6) . . ?
Mn11 O8 Rb4 162.7(7) . 17_565 ?
Mn9 O8 Rb4 95.0(4) . 17_565 ?
Mn11 O8 Rb5 96.6(5) . . ?
Mn9 O8 Rb5 114.7(6) . . ?
Rb4 O8 Rb5 94.8(4) 17_565 . ?
Mn11 O8 Rb7 89.2(3) . 14_455 ?
Mn9 O8 Rb7 171.8(7) . 14_455 ?
Rb4 O8 Rb7 81.7(3) 17_565 14_455 ?
Rb5 O8 Rb7 73.2(3) . 14_455 ?
Mn11 O8 Rb1 93.3(5) . 14_455 ?
Mn9 O8 Rb1 78.5(4) . 14_455 ?
Rb4 O8 Rb1 72.8(3) 17_565 14_455 ?
Rb5 O8 Rb1 163.2(5) . 14_455 ?
Rb7 O8 Rb1 93.4(4) 14_455 14_455 ?
Mn8 O9 Mn8 88.4(8) 11_454 . ?
Mn8 O9 Rb2 176.9(6) 11_454 . ?
Mn8 O9 Rb2 88.89(12) . . ?
Mn8 O9 Rb2 88.89(12) 11_454 11_454 ?
Mn8 O9 Rb2 176.9(6) . 11_454 ?
Rb2 O9 Rb2 93.9(5) . 11_454 ?
Mn8 O9 Rb3 107.5(3) 11_454 . ?
Mn8 O9 Rb3 83.52(13) . . ?
Rb2 O9 Rb3 73.7(2) . . ?
Rb2 O9 Rb3 95.8(3) 11_454 . ?
Mn8 O9 Rb3 83.52(13) 11_454 11_454 ?
Mn8 O9 Rb3 107.5(3) . 11_454 ?
Rb2 O9 Rb3 95.8(3) . 11_454 ?
Rb2 O9 Rb3 73.7(2) 11_454 11_454 ?
Rb3 O9 Rb3 164.9(7) . 11_454 ?
Mn1 O10 Mn4 85.9(5) . 17_565 ?
Mn1 O10 Rb4 97.5(4) . . ?
Mn4 O10 Rb4 148.0(7) 17_565 . ?
Mn1 O10 Rb8 137.7(7) . 29 ?
Mn4 O10 Rb8 88.7(4) 17_565 29 ?
Rb4 O10 Rb8 108.6(4) . 29 ?
Mn1 O10 Rb7 146.8(8) . 30 ?
Mn4 O10 Rb7 81.1(3) 17_565 30 ?
Rb4 O10 Rb7 78.9(3) . 30 ?
Rb8 O10 Rb7 72.7(2) 29 30 ?
Mn1 O10 Rb4 77.2(3) . 29 ?
Mn4 O10 Rb4 141.4(6) 17_565 29 ?
Rb4 O10 Rb4 69.6(2) . 29 ?
Rb8 O10 Rb4 81.4(4) 29 29 ?
Rb7 O10 Rb4 129.7(4) 30 29 ?
Mn1 O10 Rb5 84.5(5) . 17_565 ?
Mn4 O10 Rb5 69.8(4) 17_565 17_565 ?
Rb4 O10 Rb5 78.8(4) . 17_565 ?
Rb8 O10 Rb5 132.2(3) 29 17_565 ?
Rb7 O10 Rb5 62.3(3) 30 17_565 ?
Rb4 O10 Rb5 140.6(4) 29 17_565 ?
Mn9 O11 Mn7 88.1(6) . 17_565 ?
Mn9 O11 Rb5 168.3(10) . 18_665 ?
Mn7 O11 Rb5 90.5(3) 17_565 18_665 ?
Mn9 O11 Rb1 86.4(3) . 14_455 ?
Mn7 O11 Rb1 165.2(9) 17_565 14_455 ?
Rb5 O11 Rb1 92.2(4) 18_665 14_455 ?
Mn9 O11 Rb4 88.8(5) . 17_565 ?
Mn7 O11 Rb4 120.1(8) 17_565 17_565 ?
Rb5 O11 Rb4 101.9(5) 18_665 17_565 ?
Rb1 O11 Rb4 73.6(3) 14_455 17_565 ?
Mn9 O11 Rb1 96.6(7) . 18_665 ?
Mn7 O11 Rb1 77.4(5) 17_565 18_665 ?
Rb5 O11 Rb1 71.8(3) 18_665 18_665 ?
Rb1 O11 Rb1 89.6(5) 14_455 18_665 ?
Rb4 O11 Rb1 162.0(5) 17_565 18_665 ?
Mn6 O12 Mn5 85.5(6) . . ?
Mn6 O12 Rb6 94.9(5) . . ?
Mn5 O12 Rb6 134.7(8) . . ?
Mn6 O12 Rb7 151.8(8) . 2 ?
Mn5 O12 Rb7 89.2(4) . 2 ?
Rb6 O12 Rb7 108.2(4) . 2 ?
Mn6 O12 Rb3 82.8(4) . 12_554 ?
Mn5 O12 Rb3 150.8(8) . 12_554 ?
Rb6 O12 Rb3 73.1(3) . 12_554 ?
Rb7 O12 Rb3 88.6(4) 2 12_554 ?
Mn6 O12 Rb8 136.1(7) . . ?
Mn5 O12 Rb8 74.6(4) . . ?
Rb6 O12 Rb8 74.2(4) . . ?
Rb7 O12 Rb8 67.9(2) 2 . ?
Rb3 O12 Rb8 130.6(4) 12_554 . ?
Mn6 O12 Rb2 85.0(5) . 2 ?
Mn5 O12 Rb2 68.7(4) . 2 ?
Rb6 O12 Rb2 156.5(5) . 2 ?
Rb7 O12 Rb2 67.3(3) 2 2 ?
Rb3 O12 Rb2 83.6(4) 12_554 2 ?
Rb8 O12 Rb2 121.3(3) . 2 ?

loop_
_geom_bond_atom_site_label_1
_geom_bond_atom_site_label_2
_geom_bond_distance
_geom_bond_site_symmetry_2
_geom_bond_publ_flag
Rb1 O2 2.746(14) 2 ?
Rb1 O4 2.833(11) . ?
Rb1 O3 2.868(11) 2_455 ?
Rb1 O11 2.936(12) 14_455 ?
Rb1 O8 3.200(14) 14_455 ?
Rb1 O11 3.340(19) 30 ?
Rb1 Mn9 3.4019(18) . ?
Rb1 Mn7 3.475(2) . ?
Rb1 Rb4 3.560(3) 18_665 ?
Rb1 Mn3 3.613(2) . ?
Rb1 Rb5 3.663(3) . ?
Rb1 Mn11 3.797(2) . ?
Rb2 O7 2.779(15) 11_454 ?
Rb2 O3 2.880(12) 2_455 ?
Rb2 O9 2.882(12) . ?
Rb2 O4 2.927(11) . ?
Rb2 O6 3.100(14) 14_455 ?
Rb2 Mn8 3.4359(19) . ?
Rb2 Mn5 3.462(2) . ?
Rb2 Mn10 3.592(2) . ?
Rb2 Rb3 3.620(3) . ?
Rb2 Rb8 3.629(2) . ?
Rb2 O12 3.642(17) 2 ?
Rb2 Rb7 3.689(3) . ?
Rb3 O1 2.720(11) 14_355 ?
Rb3 O6 2.821(11) 14_455 ?
Rb3 O5 2.836(11) 14_355 ?
Rb3 O12 3.042(13) 12_454 ?
Rb3 O9 3.145(3) . ?
Rb3 O7 3.278(15) 12_454 ?
Rb3 Mn6 3.3850(19) 11_454 ?
Rb3 Mn8 3.498(2) . ?
Rb3 Rb6 3.517(2) 2_455 ?
Rb3 Mn2 3.617(2) . ?
Rb3 Mn10 3.687(2) . ?
Rb4 O2 2.715(12) 2 ?
Rb4 O8 2.774(12) 17_565 ?
Rb4 O10 2.839(12) . ?
Rb4 O11 3.009(18) 17_565 ?
Rb4 O10 3.271(13) 29 ?
Rb4 O2 3.330(15) 30 ?
Rb4 Mn1 3.395(2) 29 ?
Rb4 Rb4 3.503(4) 29 ?
Rb4 Mn9 3.532(2) 17_565 ?
Rb4 O2 3.537(15) 29 ?
Rb4 Mn3 3.551(2) 29 ?
Rb4 Rb1 3.560(3) 30 ?
Rb5 O8 2.830(14) . ?
Rb5 O11 2.877(11) 30 ?
Rb5 O6 2.943(11) 14_455 ?
Rb5 O5 2.980(11) 14_355 ?
Rb5 O3 3.053(16) 2_455 ?
Rb5 Mn4 3.4578(19) . ?
Rb5 Mn7 3.4788(19) . ?
Rb5 Rb7 3.5156(16) 14_455 ?
Rb5 Mn11 3.5665(19) . ?
Rb5 O10 3.594(16) 17_565 ?
Rb5 Rb8 3.675(3) 2_455 ?
Rb6 O7 2.743(13) . ?
Rb6 O7 2.743(12) 11_454 ?
Rb6 O12 2.858(14) 11_454 ?
Rb6 O12 2.858(14) . ?
Rb6 O1 3.407(6) 13_545 ?
Rb6 O1 3.407(6) 2_455 ?
Rb6 Mn2 3.445(3) 13_545 ?
Rb6 Mn2 3.445(3) 7_444 ?
Rb6 Rb3 3.517(2) 2_455 ?
Rb6 Rb3 3.517(2) 12_554 ?
Rb6 O5 3.547(12) 13_545 ?
Rb6 O5 3.547(12) 7_444 ?
Rb7 O6 2.897(14) . ?
Rb7 O12 2.923(14) 2 ?
Rb7 O4 3.028(16) . ?
Rb7 O8 3.057(11) 14_455 ?
Rb7 O10 3.161(11) 18_665 ?
Rb7 O5 3.293(14) 1_655 ?
Rb7 Mn4 3.469(2) 1_655 ?
Rb7 Rb5 3.5157(16) 14_455 ?
Rb7 Mn5 3.5189(18) . ?
Rb7 Mn11 3.561(2) . ?
Rb7 Rb8 3.631(2) 2 ?
Rb8 O3 2.936(16) 2_455 ?
Rb8 O10 2.961(14) 29 ?
Rb8 O5 2.975(13) 13_545 ?
Rb8 O4 3.061(16) . ?
Rb8 O7 3.304(12) 11_454 ?
Rb8 O12 3.518(14) . ?
Rb8 Mn4 3.5344(14) 13_545 ?
Rb8 Mn5 3.557(3) . ?
Rb8 Mn10 3.598(3) . ?
Rb8 Rb7 3.631(2) 2 ?
Rb8 Rb5 3.675(3) 2_455 ?
Mn1 O10 1.886(11) 2 ?
Mn1 O10 1.886(11) . ?
Mn1 O2 1.913(11) 2 ?
Mn1 O2 1.913(11) . ?
Mn1 Mn4 2.649(3) 17_565 ?
Mn1 Mn3 2.794(3) . ?
Mn1 Rb4 3.395(2) 18_665 ?
Mn1 Rb4 3.395(2) 29 ?
Mn1 Rb4 3.607(2) 2 ?
Mn1 Rb5 3.896(2) 17_565 ?
Mn1 Rb5 3.896(2) 30_655 ?
Mn2 O5 1.892(11) 14_355 ?
Mn2 O5 1.892(11) . ?
Mn2 O1 1.895(11) . ?
Mn2 O1 1.895(11) 14_355 ?
Mn2 Mn4 2.681(3) . ?
Mn2 Mn2 2.775(4) 11_354 ?
Mn2 Rb6 3.445(3) 13_455 ?
Mn2 Rb6 3.445(3) 2_455 ?
Mn2 Rb3 3.617(2) 14_355 ?
Mn2 Rb7 3.832(2) 1_455 ?
Mn2 Rb7 3.832(2) 14_455 ?
Mn3 O4 1.861(11) . ?
Mn3 O4 1.861(11) 2 ?
Mn3 O2 1.898(10) . ?
Mn3 O2 1.898(10) 2 ?
Mn3 Mn5 2.707(3) . ?
Mn3 Rb4 3.551(2) 29 ?
Mn3 Rb4 3.551(2) 18_665 ?
Mn3 Rb1 3.613(2) 2 ?
Mn3 Rb8 3.720(3) 2 ?
Mn4 O10 1.999(11) 18_565 ?
Mn4 O10 1.999(11) 17_565 ?
Mn4 O5 2.004(11) . ?
Mn4 O5 2.004(11) 14_355 ?
Mn4 Mn1 2.649(3) 17_565 ?
Mn4 Rb5 3.4578(19) 14_355 ?
Mn4 Rb7 3.469(2) 14_455 ?
Mn4 Rb7 3.469(2) 1_455 ?
Mn4 Rb8 3.5344(14) 13_455 ?
Mn4 Rb8 3.5344(14) 2_455 ?
Mn5 O12 2.000(11) . ?
Mn5 O12 2.000(11) 2 ?
Mn5 O4 2.028(11) 2 ?
Mn5 O4 2.028(11) . ?
Mn5 Mn6 2.655(4) . ?
Mn5 Rb2 3.461(2) 2 ?
Mn5 Rb7 3.5189(18) 2 ?
Mn5 Rb8 3.557(3) 2 ?
Mn6 O12 1.911(12) 2 ?
Mn6 O12 1.911(12) . ?
Mn6 O7 1.947(11) . ?
Mn6 O7 1.947(11) 2 ?
Mn6 Mn10 2.788(4) 11_454 ?
Mn6 Rb3 3.3850(19) 11_454 ?
Mn6 Rb3 3.3850(19) 12_554 ?
Mn6 Rb6 3.5720(14) 2 ?
Mn6 Rb2 3.962(2) 2 ?
Mn7 O11 1.931(12) 17_565 ?
Mn7 O11 1.931(12) 30 ?
Mn7 O3 1.990(12) . ?
Mn7 O3 1.990(12) 2_455 ?
Mn7 Mn9 2.672(3) 17_565 ?
Mn7 Mn10 2.724(3) . ?
Mn7 Rb1 3.474(2) 2_455 ?
Mn7 Rb5 3.4787(19) 2_455 ?
Mn7 Rb8 3.752(3) 2_455 ?
Mn8 O9 1.928(13) 14_455 ?
Mn8 O9 1.928(13) . ?
Mn8 O6 1.966(11) . ?
Mn8 O6 1.966(11) 14_455 ?
Mn8 Mn8 2.688(4) 11_454 ?
Mn8 Mn11 2.744(4) . ?
Mn8 Rb2 3.4360(19) 14_455 ?
Mn8 Rb3 3.499(2) 14_455 ?
Mn8 Rb7 3.932(2) 14_455 ?
Mn9 O11 1.913(11) . ?
Mn9 O11 1.914(11) 14_455 ?
Mn9 O8 1.959(11) 14_455 ?
Mn9 O8 1.959(11) . ?
Mn9 Mn7 2.672(3) 17_565 ?
Mn9 Mn11 2.754(4) . ?
Mn9 Rb1 3.4019(18) 14_455 ?
Mn9 Rb4 3.532(2) 18_665 ?
Mn9 Rb4 3.532(2) 17_565 ?
Mn9 Rb1 4.036(2) 17_565 ?
Mn9 Rb1 4.036(2) 18_665 ?
Mn10 O3 1.874(12) 2_455 ?
Mn10 O3 1.874(11) . ?
Mn10 O7 1.877(11) 11_454 ?
Mn10 O7 1.877(11) 12_454 ?
Mn10 Mn6 2.787(4) 11_454 ?
Mn10 Rb2 3.592(2) 2_455 ?
Mn10 Rb8 3.598(3) 2_455 ?
Mn10 Rb3 3.687(2) 2_455 ?
Mn11 O8 1.870(11) . ?
Mn11 O8 1.870(11) 14_455 ?
Mn11 O6 1.878(11) 14_455 ?
Mn11 O6 1.878(11) . ?
Mn11 Rb7 3.561(2) 14_455 ?
Mn11 Rb5 3.5666(19) 14_455 ?
Mn11 Rb1 3.797(2) 14_455 ?
O1 Mn2 1.895(11) 11_354 ?
O1 Rb3 2.720(11) 11_354 ?
O1 Rb3 2.720(11) 14_355 ?
O1 Rb6 3.407(6) 13_455 ?
O1 Rb6 3.407(6) 2_455 ?
O2 Rb4 2.715(12) 2 ?
O2 Rb1 2.746(14) 2 ?
O2 Rb4 3.330(15) 18_665 ?
O2 Rb4 3.537(15) 29 ?
O3 Rb1 2.868(11) 2_455 ?
O3 Rb2 2.880(12) 2_455 ?
O3 Rb8 2.935(16) 2_455 ?
O3 Rb5 3.053(16) 2_455 ?
O5 Rb3 2.836(11) 14_355 ?
O5 Rb8 2.975(13) 13_455 ?
O5 Rb5 2.980(11) 14_355 ?
O5 Rb7 3.293(14) 1_455 ?
O5 Rb6 3.547(12) 13_455 ?
O6 Rb3 2.821(11) 14_455 ?
O6 Rb5 2.943(11) 14_455 ?
O6 Rb2 3.100(14) 14_455 ?
O7 Mn10 1.877(11) 11_454 ?
O7 Rb2 2.779(14) 11_454 ?
O7 Rb3 3.278(15) 12_554 ?
O7 Rb8 3.305(12) 11_454 ?
O8 Rb4 2.774(12) 17_565 ?
O8 Rb7 3.057(11) 14_455 ?
O8 Rb1 3.200(14) 14_455 ?
O9 Mn8 1.928(13) 11_454 ?
O9 Rb2 2.882(12) 11_454 ?
O9 Rb3 3.145(3) 11_454 ?
O10 Mn4 2.000(11) 17_565 ?
O10 Rb8 2.961(14) 29 ?
O10 Rb7 3.161(11) 30 ?
O10 Rb4 3.271(13) 29 ?
O10 Rb5 3.594(16) 17_565 ?
O11 Mn7 1.931(12) 17_565 ?
O11 Rb5 2.877(11) 18_665 ?
O11 Rb1 2.936(12) 14_455 ?
O11 Rb4 3.009(17) 17_565 ?
O11 Rb1 3.340(19) 18_665 ?
O12 Rb7 2.922(14) 2 ?
O12 Rb3 3.042(13) 12_554 ?
O12 Rb2 3.642(17) 2 ?
